data_1568028
loop_
_publ_author_name
'Tian, Xiaoqi'
'Shoyama, Kazutaka'
'W&#xfc;rthner, Frank'

_publ_section_title
;
 Nitrogen-doped polycyclic aromatic hydrocarbons by a one-pot Suzuki
 coupling/intramolecular S<sub>N</sub>Ar reaction.
;
_journal_issue 2
_journal_name_full 'Chemical science'
_journal_page_first 284
_journal_page_last 290
_journal_paper_doi 10.1039/d2sc05409d
_journal_volume 14
_journal_year 2023
_chemical_formula_moiety 'C53 H44 N4 O4, C7 H8'
_chemical_formula_sum 'C60 H52 N4 O4'
_chemical_formula_weight 893.05
_space_group_crystal_system triclinic
_space_group_IT_number 2
_space_group_name_Hall '-P 1'
_space_group_name_H-M_alt 'P -1'
_atom_sites_solution_hydrogens geom
_atom_sites_solution_primary dual
_atom_sites_solution_secondary difmap
_audit_creation_method SHELXL-2018/3
_audit_update_record
;
2022-08-12 deposited with the CCDC.	2022-11-29 downloaded from the CCDC.
;
_cell_angle_alpha 104.872(6)
_cell_angle_beta 90.047(5)
_cell_angle_gamma 109.465(6)
_cell_formula_units_Z 4
_cell_length_a 16.7768(15)
_cell_length_b 17.5515(16)
_cell_length_c 17.6585(16)
_cell_measurement_reflns_used 9894
_cell_measurement_temperature 100(2)
_cell_measurement_theta_max 67.02
_cell_measurement_theta_min 2.78
_cell_volume 4717.0(8)
_computing_cell_refinement 'Bruker SAINT'
_computing_data_collection 'Bruker APEX3'
_computing_data_reduction 'Bruker SAINT'
_computing_structure_refinement 'SHELXL-2018/3 (Sheldrick, 2018)'
_computing_structure_solution 'SHELXT 2018/2 (Sheldrick, 2018)'
_diffrn_ambient_temperature 100(2)
_diffrn_measured_fraction_theta_full 0.975
_diffrn_measured_fraction_theta_max 0.953
_diffrn_measurement_device_type Bruker-Kappa-D8Quest_PhotonII
_diffrn_measurement_method omega_and_phi_scan
_diffrn_radiation_type CuK\a
_diffrn_radiation_wavelength 1.54178
_diffrn_reflns_av_unetI/netI 0.0869
_diffrn_reflns_Laue_measured_fraction_full 0.975
_diffrn_reflns_Laue_measured_fraction_max 0.953
_diffrn_reflns_limit_h_max 20
_diffrn_reflns_limit_h_min -20
_diffrn_reflns_limit_k_max 20
_diffrn_reflns_limit_k_min -20
_diffrn_reflns_limit_l_max 21
_diffrn_reflns_limit_l_min -21
_diffrn_reflns_number 16662
_diffrn_reflns_point_group_measured_fraction_full 0.975
_diffrn_reflns_point_group_measured_fraction_max 0.953
_diffrn_reflns_theta_full 67.679
_diffrn_reflns_theta_max 68.813
_diffrn_reflns_theta_min 2.601
_diffrn_source Cu/K(alpha)_ImuS_Microsource
_exptl_absorpt_coefficient_mu 0.622
_exptl_absorpt_correction_T_max 0.7528
_exptl_absorpt_correction_T_min 0.5530
_exptl_absorpt_correction_type multi-scan
_exptl_absorpt_process_details Bruker-SADABS
_exptl_crystal_colour red
_exptl_crystal_density_diffrn 1.258
_exptl_crystal_density_method 'not measured'
_exptl_crystal_description block
_exptl_crystal_F_000 1888
_exptl_crystal_size_max 0.150
_exptl_crystal_size_mid 0.096
_exptl_crystal_size_min 0.022
_refine_diff_density_max 0.713
_refine_diff_density_min -0.721
_refine_diff_density_rms 0.161
_refine_ls_extinction_method none
_refine_ls_goodness_of_fit_ref 1.059
_refine_ls_hydrogen_treatment constr
_refine_ls_matrix_type full
_refine_ls_number_parameters 1247
_refine_ls_number_reflns 16662
_refine_ls_number_restraints 0
_refine_ls_restrained_S_all 1.059
_refine_ls_R_factor_all 0.2027
_refine_ls_R_factor_gt 0.1799
_refine_ls_shift/su_max 0.000
_refine_ls_shift/su_mean 0.000
_refine_ls_structure_factor_coef Fsqd
_refine_ls_weighting_details 'w=1/[\s^2^(Fo^2^)+(0.2186P)^2^+51.6700P] where P=(Fo^2^+2Fc^2^)/3'
_refine_ls_weighting_scheme calc
_refine_ls_wR_factor_gt 0.4843
_refine_ls_wR_factor_ref 0.4979
_reflns_Friedel_coverage 0.000
_reflns_number_gt 12270
_reflns_number_total 16662
_reflns_threshold_expression 'I > 2\s(I)'
_cod_data_source_file d2sc05409d2.cif
_cod_data_source_block 970_txq01_125_a_tw
_cod_depositor_comments 'Adding full bibliography for 1568025--1568030.cif.'
_cod_database_code 1568028
_shelx_shelxl_version_number 2018/3
_shelx_space_group_comment
;
The symmetry employed for this shelxl refinement is uniquely defined
by the following loop, which should always be used as a source of
symmetry information in preference to the above space-group names.
They are only intended as comments.
;
_shelx_estimated_absorpt_t_min 0.912
_shelx_estimated_absorpt_t_max 0.986

loop_
_space_group_symop_operation_xyz
'x, y, z'
'-x, -y, -z'

loop_
_atom_site_label
_atom_site_type_symbol
_atom_site_fract_x
_atom_site_fract_y
_atom_site_fract_z
_atom_site_U_iso_or_equiv
_atom_site_adp_type
_atom_site_occupancy
_atom_site_site_symmetry_order
_atom_site_calc_flag
_atom_site_refinement_flags_posn
_atom_site_refinement_flags_adp
_atom_site_refinement_flags_occupancy
_atom_site_disorder_assembly
_atom_site_disorder_group
O1_1 O 0.2315(6) 0.8895(5) 0.4339(6) 0.037(2) Uani 1 1 d . . . . .
O2_1 O 0.1609(6) 0.6823(5) 0.2023(5) 0.038(2) Uani 1 1 d . . . . .
O3_1 O 0.6526(6) 0.6429(5) 0.8530(6) 0.043(2) Uani 1 1 d . . . . .
O4_1 O 0.6928(7) 0.8872(5) 0.7916(6) 0.046(3) Uani 1 1 d . . . . .
N1_1 N 0.3012(6) 0.4270(6) 0.3816(6) 0.032(2) Uani 1 1 d . . . . .
N2_1 N 0.3923(6) 0.6379(6) 0.5228(6) 0.029(2) Uani 1 1 d . . . . .
N3_1 N 0.1940(7) 0.7826(6) 0.3190(6) 0.030(2) Uani 1 1 d . . . . .
N4_1 N 0.6717(6) 0.7670(6) 0.8228(6) 0.032(2) Uani 1 1 d . . . . .
C1_1 C 0.3412(8) 0.7549(7) 0.5404(7) 0.032(3) Uani 1 1 d . . . . .
H1_1 H 0.361522 0.774585 0.594599 0.039 Uiso 1 1 calc R U . . .
C2_1 C 0.3049(7) 0.8006(8) 0.5082(8) 0.032(3) Uani 1 1 d . . . . .
H2_1 H 0.304797 0.853477 0.539250 0.039 Uiso 1 1 calc R U . . .
C3_1 C 0.2686(7) 0.7707(7) 0.4314(7) 0.026(2) Uani 1 1 d . . . . .
C4_1 C 0.2691(8) 0.6911(7) 0.3833(7) 0.032(3) Uani 1 1 d . . . . .
C5_1 C 0.3056(7) 0.6440(7) 0.4189(7) 0.026(2) Uani 1 1 d . . . . .
C6_1 C 0.2302(8) 0.6570(8) 0.3053(7) 0.032(3) Uani 1 1 d . . . . .
C7_1 C 0.2287(8) 0.5782(8) 0.2625(8) 0.036(3) Uani 1 1 d . . . . .
H7_1 H 0.206234 0.557671 0.208861 0.043 Uiso 1 1 calc R U . . .
C8_1 C 0.2590(8) 0.5293(7) 0.2955(8) 0.031(3) Uani 1 1 d . . . . .
H8_1 H 0.253837 0.474080 0.266049 0.038 Uiso 1 1 calc R U . . .
C9_1 C 0.2979(7) 0.5616(8) 0.3738(8) 0.031(3) Uani 1 1 d . . . . .
C10_1 C 0.3243(7) 0.5112(7) 0.4184(7) 0.026(2) Uani 1 1 d . . . . .
C11_1 C 0.3725(7) 0.5513(7) 0.4908(7) 0.028(2) Uani 1 1 d . . . . .
C12_1 C 0.3250(9) 0.3838(8) 0.4244(8) 0.035(3) Uani 1 1 d . . . . .
H12_1 H 0.305602 0.324420 0.403907 0.042 Uiso 1 1 calc R U . . .
C13_1 C 0.3748(7) 0.4168(7) 0.4951(7) 0.027(2) Uani 1 1 d . . . . .
H13_1 H 0.393419 0.381981 0.518650 0.033 Uiso 1 1 calc R U . . .
C14_1 C 0.3976(7) 0.5031(7) 0.5314(7) 0.027(2) Uani 1 1 d . . . . .
C15_1 C 0.4497(8) 0.5448(7) 0.6072(7) 0.029(2) Uani 1 1 d . . . . .
C16_1 C 0.4831(7) 0.6343(7) 0.6273(7) 0.029(2) Uani 1 1 d . . . . .
C17_1 C 0.4732(7) 0.5021(7) 0.6552(8) 0.031(3) Uani 1 1 d . . . . .
H17_1 H 0.450541 0.442508 0.641937 0.037 Uiso 1 1 calc R U . . .
C18_1 C 0.5300(9) 0.5468(7) 0.7229(8) 0.035(3) Uani 1 1 d . . . . .
H18_1 H 0.543483 0.516523 0.755549 0.042 Uiso 1 1 calc R U . . .
C19_1 C 0.5669(8) 0.6329(7) 0.7434(8) 0.030(3) Uani 1 1 d . . . . .
C20_1 C 0.5459(7) 0.6771(7) 0.6925(7) 0.028(2) Uani 1 1 d . . . . .
C21_1 C 0.5900(8) 0.7670(7) 0.7084(7) 0.028(2) Uani 1 1 d . . . . .
C22_1 C 0.5738(8) 0.8058(7) 0.6566(8) 0.031(3) Uani 1 1 d . . . . .
H22_1 H 0.606166 0.863351 0.663049 0.038 Uiso 1 1 calc R U . . .
C23_1 C 0.5110(8) 0.7639(7) 0.5938(8) 0.033(3) Uani 1 1 d . . . . .
H23_1 H 0.501694 0.793353 0.558395 0.040 Uiso 1 1 calc R U . . .
C24_1 C 0.4620(7) 0.6804(7) 0.5821(7) 0.028(2) Uani 1 1 d . . . . .
C25_1 C 0.3485(7) 0.6810(7) 0.4954(7) 0.024(2) Uani 1 1 d . . . . .
C26_1 C 0.2326(7) 0.8186(7) 0.3955(7) 0.028(2) Uani 1 1 d . . . . .
C27_1 C 0.1934(7) 0.7067(7) 0.2711(7) 0.026(2) Uani 1 1 d . . . . .
C28_1 C 0.6312(8) 0.6780(7) 0.8117(8) 0.033(3) Uani 1 1 d . . . . .
C29_1 C 0.6531(8) 0.8114(8) 0.7757(8) 0.036(3) Uani 1 1 d . . . . .
C30_1 C 0.1521(8) 0.8320(7) 0.2870(7) 0.030(3) Uani 1 1 d . . . . .
C31_1 C 0.1978(8) 0.8774(7) 0.2376(8) 0.034(3) Uani 1 1 d . . . . .
C32_1 C 0.1597(9) 0.9285(8) 0.2139(8) 0.036(3) Uani 1 1 d . . . . .
H32_1 H 0.188712 0.963226 0.182096 0.044 Uiso 1 1 calc R U . . .
C33_1 C 0.0822(10) 0.9296(8) 0.2352(9) 0.044(3) Uani 1 1 d . . . . .
H33_1 H 0.058724 0.965106 0.217641 0.053 Uiso 1 1 calc R U . . .
C34_1 C 0.0368(10) 0.8814(8) 0.2811(8) 0.041(3) Uani 1 1 d . . . . .
H34_1 H -0.018151 0.882002 0.293492 0.050 Uiso 1 1 calc R U . . .
C35_1 C 0.0728(8) 0.8307(8) 0.3097(8) 0.037(3) Uani 1 1 d . . . . .
C36_1 C 0.2844(8) 0.8766(8) 0.2118(9) 0.038(3) Uani 1 1 d . . . . .
H36_1 H 0.293775 0.828768 0.226685 0.046 Uiso 1 1 calc R U . . .
C37_1 C 0.3573(10) 0.9540(9) 0.2531(10) 0.051(4) Uani 1 1 d . . . . .
H37A_1 H 0.407864 0.939031 0.258673 0.077 Uiso 1 1 calc R U . . .
H37B_1 H 0.342742 0.978385 0.305295 0.077 Uiso 1 1 calc R U . . .
H37C_1 H 0.368732 0.994951 0.222241 0.077 Uiso 1 1 calc R U . . .
C38_1 C 0.2843(12) 0.8566(14) 0.1201(11) 0.072(5) Uani 1 1 d . . . . .
H38A_1 H 0.243986 0.799998 0.095865 0.108 Uiso 1 1 calc R U . . .
H38B_1 H 0.341324 0.859657 0.105365 0.108 Uiso 1 1 calc R U . . .
H38C_1 H 0.267347 0.897601 0.101675 0.108 Uiso 1 1 calc R U . . .
C39_1 C 0.0264(8) 0.7783(8) 0.3636(9) 0.038(3) Uani 1 1 d . . . . .
H39_1 H 0.070305 0.776129 0.400513 0.045 Uiso 1 1 calc R U . . .
C40_1 C -0.0199(10) 0.6877(8) 0.3121(9) 0.042(3) Uani 1 1 d . . . . .
H40A_1 H -0.064619 0.687573 0.276215 0.063 Uiso 1 1 calc R U . . .
H40B_1 H -0.045380 0.651412 0.345963 0.063 Uiso 1 1 calc R U . . .
H40C_1 H 0.020807 0.666806 0.281516 0.063 Uiso 1 1 calc R U . . .
C41_1 C -0.0341(10) 0.8122(10) 0.4129(12) 0.059(4) Uani 1 1 d . . . . .
H41A_1 H -0.075795 0.818670 0.378411 0.089 Uiso 1 1 calc R U . . .
H41B_1 H -0.002242 0.866846 0.449236 0.089 Uiso 1 1 calc R U . . .
H41C_1 H -0.063565 0.772978 0.442920 0.089 Uiso 1 1 calc R U . . .
C42_1 C 0.7420(8) 0.8120(7) 0.8825(7) 0.031(3) Uani 1 1 d . . . . .
C43_1 C 0.8221(8) 0.8104(7) 0.8638(8) 0.031(3) Uani 1 1 d . . . . .
C44_1 C 0.8908(8) 0.8629(8) 0.9184(8) 0.033(3) Uani 1 1 d . . . . .
H44_1 H 0.946422 0.862864 0.908204 0.040 Uiso 1 1 calc R U . . .
C45_1 C 0.8788(9) 0.9142(8) 0.9865(9) 0.045(4) Uani 1 1 d . . . . .
H45_1 H 0.927165 0.951632 1.021274 0.053 Uiso 1 1 calc R U . . .
C46_1 C 0.8004(9) 0.9140(7) 1.0068(8) 0.036(3) Uani 1 1 d . . . . .
H46_1 H 0.794748 0.950184 1.055143 0.044 Uiso 1 1 calc R U . . .
C47_1 C 0.7272(8) 0.8599(8) 0.9555(8) 0.033(3) Uani 1 1 d . . . . .
C48_1 C 0.8352(8) 0.7595(9) 0.7850(9) 0.043(3) Uani 1 1 d . . . . .
H48_1 H 0.778769 0.716983 0.760998 0.051 Uiso 1 1 calc R U . . .
C49_1 C 0.8948(11) 0.7128(10) 0.7902(10) 0.053(4) Uani 1 1 d . . . . .
H49A_1 H 0.895974 0.676803 0.737941 0.079 Uiso 1 1 calc R U . . .
H49B_1 H 0.875178 0.678140 0.826604 0.079 Uiso 1 1 calc R U . . .
H49C_1 H 0.951992 0.753129 0.809389 0.079 Uiso 1 1 calc R U . . .
C50_1 C 0.8680(12) 0.8160(11) 0.7283(10) 0.057(4) Uani 1 1 d . . . . .
H50A_1 H 0.867219 0.780486 0.675291 0.086 Uiso 1 1 calc R U . . .
H50B_1 H 0.926147 0.854088 0.747132 0.086 Uiso 1 1 calc R U . . .
H50C_1 H 0.831144 0.848864 0.726916 0.086 Uiso 1 1 calc R U . . .
C51_1 C 0.6395(9) 0.8576(8) 0.9763(9) 0.041(3) Uani 1 1 d . . . . .
H51_1 H 0.600638 0.823758 0.927501 0.050 Uiso 1 1 calc R U . . .
C52_1 C 0.6096(12) 0.8103(16) 1.0380(17) 0.097(9) Uani 1 1 d . . . . .
H52A_1 H 0.621006 0.757425 1.023360 0.146 Uiso 1 1 calc R U . . .
H52B_1 H 0.548528 0.798404 1.040950 0.146 Uiso 1 1 calc R U . . .
H52C_1 H 0.640140 0.844683 1.089313 0.146 Uiso 1 1 calc R U . . .
C53_1 C 0.6292(11) 0.9439(11) 0.997(2) 0.116(12) Uani 1 1 d . . . . .
H53A_1 H 0.665342 0.978586 0.966341 0.174 Uiso 1 1 calc R U . . .
H53B_1 H 0.645835 0.971257 1.053396 0.174 Uiso 1 1 calc R U . . .
H53C_1 H 0.569719 0.936896 0.985064 0.174 Uiso 1 1 calc R U . . .
O1_2 O 0.2791(6) 0.1105(5) -0.2629(5) 0.0327(19) Uani 1 1 d . . . . .
O2_2 O 0.3363(6) 0.3115(5) -0.3925(5) 0.038(2) Uani 1 1 d . . . . .
O3_2 O -0.1540(6) 0.3517(5) 0.2794(5) 0.038(2) Uani 1 1 d . . . . .
O4_2 O -0.1897(7) 0.1052(5) 0.0927(6) 0.047(2) Uani 1 1 d . . . . .
N1_2 N 0.1929(7) 0.5644(6) -0.0832(6) 0.031(2) Uani 1 1 d . . . . .
N2_2 N 0.1037(6) 0.3550(6) -0.0498(6) 0.028(2) Uani 1 1 d . . . . .
N3_2 N 0.3052(7) 0.2103(6) -0.3281(6) 0.031(2) Uani 1 1 d . . . . .
N4_2 N -0.1726(7) 0.2277(6) 0.1857(6) 0.031(2) Uani 1 1 d . . . . .
C1_2 C 0.1550(8) 0.2372(7) -0.0940(7) 0.029(2) Uani 1 1 d . . . . .
H1_2 H 0.130481 0.215152 -0.052252 0.035 Uiso 1 1 calc R U . . .
C2_2 C 0.1955(8) 0.1927(7) -0.1482(8) 0.033(3) Uani 1 1 d . . . . .
H2_2 H 0.199239 0.141700 -0.142066 0.039 Uiso 1 1 calc R U . . .
C3_2 C 0.2303(8) 0.2222(7) -0.2108(7) 0.028(2) Uani 1 1 d . . . . .
C4_2 C 0.2267(8) 0.3008(7) -0.2167(7) 0.030(3) Uani 1 1 d . . . . .
C5_2 C 0.1905(7) 0.3479(7) -0.1600(7) 0.027(2) Uani 1 1 d . . . . .
C6_2 C 0.2660(8) 0.3353(7) -0.2762(7) 0.031(3) Uani 1 1 d . . . . .
C7_2 C 0.2661(7) 0.4128(7) -0.2811(7) 0.029(2) Uani 1 1 d . . . . .
H7_2 H 0.287336 0.433094 -0.324625 0.034 Uiso 1 1 calc R U . . .
C8_2 C 0.2342(8) 0.4611(8) -0.2207(8) 0.032(3) Uani 1 1 d . . . . .
H8_2 H 0.237506 0.515627 -0.222642 0.039 Uiso 1 1 calc R U . . .
C9_2 C 0.1988(7) 0.4322(7) -0.1594(7) 0.023(2) Uani 1 1 d . . . . .
C10_2 C 0.1720(7) 0.4800(7) -0.0923(8) 0.029(3) Uani 1 1 d . . . . .
C11_2 C 0.1248(7) 0.4423(7) -0.0388(8) 0.030(3) Uani 1 1 d . . . . .
C12_2 C 0.1691(8) 0.6103(7) -0.0194(7) 0.030(3) Uani 1 1 d . . . . .
H12_2 H 0.185852 0.669318 -0.011211 0.036 Uiso 1 1 calc R U . . .
C13_2 C 0.1203(8) 0.5738(7) 0.0356(8) 0.033(3) Uani 1 1 d . . . . .
H13_2 H 0.104147 0.608021 0.079342 0.040 Uiso 1 1 calc R U . . .
C14_2 C 0.0963(7) 0.4885(7) 0.0257(7) 0.023(2) Uani 1 1 d . . . . .
C15_2 C 0.0466(8) 0.4482(8) 0.0808(8) 0.034(3) Uani 1 1 d . . . . .
C16_2 C 0.0129(7) 0.3600(7) 0.0569(7) 0.027(2) Uani 1 1 d . . . . .
C17_2 C 0.0247(8) 0.4899(7) 0.1505(8) 0.033(3) Uani 1 1 d . . . . .
H17_2 H 0.048301 0.549417 0.167524 0.039 Uiso 1 1 calc R U . . .
C18_2 C -0.0315(8) 0.4471(7) 0.1974(8) 0.033(3) Uani 1 1 d . . . . .
H18_2 H -0.043782 0.477368 0.246109 0.039 Uiso 1 1 calc R U . . .
C19_2 C -0.0687(8) 0.3607(7) 0.1720(7) 0.030(3) Uani 1 1 d . . . . .
C20_2 C -0.0486(7) 0.3156(7) 0.1009(8) 0.030(3) Uani 1 1 d . . . . .
C21_2 C -0.0900(7) 0.2271(7) 0.0695(7) 0.028(2) Uani 1 1 d . . . . .
C22_2 C -0.0734(7) 0.1859(7) -0.0013(7) 0.029(2) Uani 1 1 d . . . . .
H22_2 H -0.104137 0.127737 -0.022657 0.034 Uiso 1 1 calc R U . . .
C23_2 C -0.0115(8) 0.2282(7) -0.0431(7) 0.031(3) Uani 1 1 d . . . . .
H23_2 H -0.001170 0.198568 -0.093003 0.037 Uiso 1 1 calc R U . . .
C24_2 C 0.0349(7) 0.3125(7) -0.0131(7) 0.028(2) Uani 1 1 d . . . . .
C25_2 C 0.1498(7) 0.3139(7) -0.0999(7) 0.027(2) Uani 1 1 d . . . . .
C26_2 C 0.2705(7) 0.1754(8) -0.2675(9) 0.037(3) Uani 1 1 d . . . . .
C27_2 C 0.3038(8) 0.2871(7) -0.3389(8) 0.031(3) Uani 1 1 d . . . . .
C28_2 C -0.1324(8) 0.3167(7) 0.2189(7) 0.031(3) Uani 1 1 d . . . . .
C29_2 C -0.1508(9) 0.1825(7) 0.1159(8) 0.037(3) Uani 1 1 d . . . . .
C30_2 C 0.3511(8) 0.1672(7) -0.3826(8) 0.035(3) Uani 1 1 d . . . . .
C31_2 C 0.3095(9) 0.1170(8) -0.4578(8) 0.035(3) Uani 1 1 d . . . . .
C32_2 C 0.3589(10) 0.0742(8) -0.5069(9) 0.043(3) Uani 1 1 d . . . . .
H32_2 H 0.334618 0.039043 -0.557869 0.052 Uiso 1 1 calc R U . . .
C33_2 C 0.4375(10) 0.0823(8) -0.4832(9) 0.044(3) Uani 1 1 d . . . . .
H33_2 H 0.467769 0.053108 -0.517498 0.053 Uiso 1 1 calc R U . . .
C34_2 C 0.4751(8) 0.1317(8) -0.4105(8) 0.037(3) Uani 1 1 d . . . . .
H34_2 H 0.531607 0.137293 -0.395352 0.045 Uiso 1 1 calc R U . . .
C35_2 C 0.4309(8) 0.1747(7) -0.3572(8) 0.034(3) Uani 1 1 d . . . . .
C36_2 C 0.2190(8) 0.1073(8) -0.4823(8) 0.035(3) Uani 1 1 d . . . . .
H36_2 H 0.209125 0.160295 -0.454771 0.042 Uiso 1 1 calc R U . . .
C37_2 C 0.1556(10) 0.0353(9) -0.4570(10) 0.050(4) Uani 1 1 d . . . . .
H37A_2 H 0.130672 -0.012565 -0.503178 0.076 Uiso 1 1 calc R U . . .
H37B_2 H 0.110564 0.053670 -0.431882 0.076 Uiso 1 1 calc R U . . .
H37C_2 H 0.184827 0.018545 -0.419478 0.076 Uiso 1 1 calc R U . . .
C38_2 C 0.2052(10) 0.0946(11) -0.5690(11) 0.058(4) Uani 1 1 d . . . . .
H38A_2 H 0.220070 0.046162 -0.597370 0.087 Uiso 1 1 calc R U . . .
H38B_2 H 0.241038 0.144937 -0.582971 0.087 Uiso 1 1 calc R U . . .
H38C_2 H 0.145390 0.084517 -0.583426 0.087 Uiso 1 1 calc R U . . .
C39_2 C 0.4766(8) 0.2323(8) -0.2759(8) 0.038(3) Uani 1 1 d . . . . .
H39_2 H 0.430923 0.240447 -0.241875 0.045 Uiso 1 1 calc R U . . .
C40_2 C 0.5246(15) 0.1929(12) -0.2354(13) 0.078(6) Uani 1 1 d . . . . .
H40A_2 H 0.484829 0.142282 -0.224872 0.117 Uiso 1 1 calc R U . . .
H40B_2 H 0.553981 0.232953 -0.185609 0.117 Uiso 1 1 calc R U . . .
H40C_2 H 0.566360 0.177932 -0.269293 0.117 Uiso 1 1 calc R U . . .
C41_2 C 0.5307(11) 0.3190(8) -0.2815(8) 0.044(3) Uani 1 1 d . . . . .
H41A_2 H 0.572725 0.313917 -0.319193 0.066 Uiso 1 1 calc R U . . .
H41B_2 H 0.559965 0.353269 -0.229660 0.066 Uiso 1 1 calc R U . . .
H41C_2 H 0.494306 0.345887 -0.299246 0.066 Uiso 1 1 calc R U . . .
C42_2 C -0.2400(8) 0.1812(7) 0.2237(8) 0.033(3) Uani 1 1 d . . . . .
C43_2 C -0.3200(9) 0.1784(9) 0.2062(9) 0.043(3) Uani 1 1 d . . . . .
C44_2 C -0.3876(9) 0.1246(8) 0.2356(8) 0.041(3) Uani 1 1 d . . . . .
H44_2 H -0.444362 0.120185 0.223218 0.049 Uiso 1 1 calc R U . . .
C45_2 C -0.3718(8) 0.0787(7) 0.2816(8) 0.035(3) Uani 1 1 d . . . . .
H45_2 H -0.417574 0.043327 0.302017 0.042 Uiso 1 1 calc R U . . .
C46_2 C -0.2890(8) 0.0834(8) 0.2991(8) 0.036(3) Uani 1 1 d . . . . .
H46_2 H -0.279000 0.049405 0.329505 0.043 Uiso 1 1 calc R U . . .
C47_2 C -0.2194(8) 0.1385(7) 0.2718(7) 0.034(3) Uani 1 1 d . . . . .
C48_2 C -0.3401(9) 0.2287(9) 0.1545(9) 0.041(3) Uani 1 1 d . . . . .
H48_2 H -0.284948 0.262233 0.138891 0.049 Uiso 1 1 calc R U . . .
C49_2 C -0.3807(15) 0.2900(11) 0.1982(13) 0.074(6) Uani 1 1 d . . . . .
H49A_2 H -0.393354 0.320122 0.162750 0.111 Uiso 1 1 calc R U . . .
H49B_2 H -0.341669 0.330339 0.243103 0.111 Uiso 1 1 calc R U . . .
H49C_2 H -0.433506 0.259417 0.217177 0.111 Uiso 1 1 calc R U . . .
C50_2 C -0.3948(15) 0.1704(13) 0.0786(14) 0.086(7) Uani 1 1 d . . . . .
H50A_2 H -0.411207 0.203929 0.049077 0.129 Uiso 1 1 calc R U . . .
H50B_2 H -0.445862 0.130750 0.091898 0.129 Uiso 1 1 calc R U . . .
H50C_2 H -0.362162 0.139303 0.046469 0.129 Uiso 1 1 calc R U . . .
C51_2 C -0.1307(8) 0.1428(8) 0.2922(9) 0.038(3) Uani 1 1 d . . . . .
H51_2 H -0.091147 0.185581 0.268905 0.046 Uiso 1 1 calc R U . . .
C52_2 C -0.1140(10) 0.0600(9) 0.2595(12) 0.054(4) Uani 1 1 d . . . . .
H52A_2 H -0.123341 0.043159 0.201965 0.082 Uiso 1 1 calc R U . . .
H52B_2 H -0.152819 0.016232 0.280276 0.082 Uiso 1 1 calc R U . . .
H52C_2 H -0.055206 0.067956 0.275570 0.082 Uiso 1 1 calc R U . . .
C53_2 C -0.1093(12) 0.1748(10) 0.3825(11) 0.062(5) Uani 1 1 d . . . . .
H53A_2 H -0.049971 0.182022 0.395392 0.093 Uiso 1 1 calc R U . . .
H53B_2 H -0.146529 0.133899 0.407262 0.093 Uiso 1 1 calc R U . . .
H53C_2 H -0.117897 0.228798 0.401937 0.093 Uiso 1 1 calc R U . . .
C1_3 C 0.5672(9) 0.5758(11) 1.1146(9) 0.050(4) Uani 1 1 d . . . . .
H1A_3 H 0.596572 0.635210 1.117873 0.075 Uiso 1 1 calc R U . . .
H1B_3 H 0.577256 0.565356 1.165024 0.075 Uiso 1 1 calc R U . . .
H1C_3 H 0.506072 0.561549 1.102380 0.075 Uiso 1 1 calc R U . . .
C2_3 C 0.6010(9) 0.5212(9) 1.0492(9) 0.043(3) Uani 1 1 d . . . . .
C3_3 C 0.5853(11) 0.4360(11) 1.0435(11) 0.058(4) Uani 1 1 d . . . . .
H3_3 H 0.552126 0.411995 1.080639 0.070 Uiso 1 1 calc R U . . .
C4_3 C 0.6154(9) 0.3861(10) 0.9870(11) 0.050(4) Uani 1 1 d . . . . .
H4_3 H 0.603793 0.329016 0.986115 0.061 Uiso 1 1 calc R U . . .
C5_3 C 0.6631(10) 0.4186(9) 0.9306(9) 0.044(3) Uani 1 1 d . . . . .
H5_3 H 0.683930 0.384046 0.890977 0.053 Uiso 1 1 calc R U . . .
C6_3 C 0.6799(9) 0.5029(9) 0.9333(10) 0.045(3) Uani 1 1 d . . . . .
H6_3 H 0.711719 0.526038 0.895086 0.054 Uiso 1 1 calc R U . . .
C7_3 C 0.6491(10) 0.5537(10) 0.9933(8) 0.044(3) Uani 1 1 d . . . . .
H7_3 H 0.661482 0.611179 0.995401 0.052 Uiso 1 1 calc R U . . .
C1_4 C -0.0680(10) 0.4292(11) 0.5767(10) 0.053(4) Uani 1 1 d . . . . .
H1A_4 H -0.100431 0.369584 0.553111 0.079 Uiso 1 1 calc R U . . .
H1B_4 H -0.076150 0.444309 0.632778 0.079 Uiso 1 1 calc R U . . .
H1C_4 H -0.007591 0.439633 0.570414 0.079 Uiso 1 1 calc R U . . .
C2_4 C -0.0981(9) 0.4807(9) 0.5368(8) 0.041(3) Uani 1 1 d . . . . .
C3_4 C -0.1492(9) 0.4467(9) 0.4656(8) 0.039(3) Uani 1 1 d . . . . .
H3_4 H -0.164887 0.388273 0.440638 0.046 Uiso 1 1 calc R U . . .
C4_4 C -0.1780(9) 0.4965(9) 0.4300(10) 0.044(3) Uani 1 1 d . . . . .
H4_4 H -0.210599 0.472495 0.380360 0.053 Uiso 1 1 calc R U . . .
C5_4 C -0.1587(10) 0.5807(10) 0.4673(10) 0.051(4) Uani 1 1 d . . . . .
H5_4 H -0.178924 0.614740 0.444025 0.062 Uiso 1 1 calc R U . . .
C6_4 C -0.1088(10) 0.6158(11) 0.5405(10) 0.053(4) Uani 1 1 d . . . . .
H6_4 H -0.095368 0.673774 0.566385 0.063 Uiso 1 1 calc R U . . .
C7_4 C -0.0797(11) 0.5667(10) 0.5742(9) 0.051(4) Uani 1 1 d . . . . .
H7_4 H -0.046621 0.591074 0.623674 0.061 Uiso 1 1 calc R U . . .

loop_
_atom_site_aniso_label
_atom_site_aniso_U_11
_atom_site_aniso_U_22
_atom_site_aniso_U_33
_atom_site_aniso_U_23
_atom_site_aniso_U_13
_atom_site_aniso_U_12
O1_1 0.040(5) 0.030(4) 0.050(5) 0.009(4) -0.001(4) 0.024(4)
O2_1 0.045(5) 0.029(4) 0.033(5) 0.006(4) -0.007(4) 0.006(4)
O3_1 0.054(6) 0.031(4) 0.039(5) 0.022(4) -0.012(4) 0.002(4)
O4_1 0.054(6) 0.025(4) 0.060(6) 0.016(4) -0.019(5) 0.010(4)
N1_1 0.026(5) 0.039(5) 0.031(5) 0.011(4) 0.008(4) 0.010(4)
N2_1 0.030(5) 0.031(5) 0.031(5) 0.016(4) 0.002(4) 0.011(4)
N3_1 0.036(5) 0.030(5) 0.035(6) 0.020(4) 0.007(4) 0.018(4)
N4_1 0.030(5) 0.031(5) 0.027(5) 0.010(4) -0.007(4) 0.000(4)
C1_1 0.036(7) 0.031(6) 0.025(6) 0.011(5) -0.005(5) 0.004(5)
C2_1 0.022(6) 0.035(6) 0.038(7) 0.004(5) 0.001(5) 0.011(5)
C3_1 0.022(5) 0.026(5) 0.029(6) 0.009(5) 0.003(5) 0.006(4)
C4_1 0.031(6) 0.033(6) 0.028(6) 0.015(5) 0.001(5) 0.001(5)
C5_1 0.012(5) 0.031(6) 0.040(7) 0.016(5) 0.004(5) 0.007(4)
C6_1 0.031(6) 0.037(6) 0.031(6) 0.020(5) 0.004(5) 0.008(5)
C7_1 0.028(6) 0.043(7) 0.027(6) 0.009(5) 0.004(5) 0.002(5)
C8_1 0.028(6) 0.030(6) 0.039(7) 0.011(5) 0.005(5) 0.012(5)
C9_1 0.023(6) 0.038(6) 0.035(7) 0.012(5) -0.001(5) 0.011(5)
C10_1 0.024(5) 0.025(5) 0.030(6) 0.010(5) 0.007(5) 0.009(4)
C11_1 0.022(5) 0.025(5) 0.035(7) 0.007(5) 0.004(5) 0.009(4)
C12_1 0.042(7) 0.030(6) 0.037(7) 0.014(5) 0.019(6) 0.013(5)
C13_1 0.028(6) 0.024(5) 0.032(6) 0.009(5) 0.009(5) 0.011(5)
C14_1 0.025(6) 0.025(5) 0.034(6) 0.014(5) 0.006(5) 0.008(4)
C15_1 0.033(6) 0.031(6) 0.025(6) 0.014(5) 0.001(5) 0.009(5)
C16_1 0.023(6) 0.030(6) 0.032(6) 0.010(5) 0.007(5) 0.006(5)
C17_1 0.026(6) 0.030(6) 0.045(7) 0.021(5) 0.001(5) 0.011(5)
C18_1 0.042(7) 0.027(6) 0.044(8) 0.019(5) 0.009(6) 0.014(5)
C19_1 0.033(6) 0.023(5) 0.036(7) 0.012(5) 0.005(5) 0.009(5)
C20_1 0.023(5) 0.031(6) 0.039(7) 0.025(5) 0.006(5) 0.009(5)
C21_1 0.034(6) 0.023(5) 0.031(6) 0.009(5) 0.005(5) 0.013(5)
C22_1 0.026(6) 0.025(5) 0.038(7) 0.010(5) -0.003(5) 0.002(5)
C23_1 0.036(7) 0.023(5) 0.035(7) 0.010(5) 0.002(5) 0.002(5)
C24_1 0.027(6) 0.019(5) 0.029(6) 0.004(4) -0.003(5) 0.001(4)
C25_1 0.026(5) 0.026(5) 0.025(6) 0.012(4) 0.006(5) 0.011(4)
C26_1 0.028(6) 0.027(6) 0.027(6) 0.006(5) -0.008(5) 0.007(5)
C27_1 0.027(6) 0.037(6) 0.018(6) 0.014(5) 0.003(4) 0.010(5)
C28_1 0.039(7) 0.029(6) 0.041(7) 0.022(5) 0.006(6) 0.016(5)
C29_1 0.029(6) 0.033(6) 0.047(8) 0.013(6) 0.003(6) 0.012(5)
C30_1 0.034(6) 0.030(6) 0.034(6) 0.018(5) -0.002(5) 0.016(5)
C31_1 0.040(7) 0.027(6) 0.043(7) 0.020(5) -0.006(6) 0.013(5)
C32_1 0.050(8) 0.033(6) 0.034(7) 0.019(5) -0.002(6) 0.017(6)
C33_1 0.061(9) 0.033(6) 0.041(8) 0.014(6) -0.014(7) 0.016(6)
C34_1 0.050(8) 0.032(6) 0.037(7) -0.001(5) -0.004(6) 0.016(6)
C35_1 0.033(7) 0.032(6) 0.041(7) 0.007(5) -0.017(6) 0.008(5)
C36_1 0.030(6) 0.029(6) 0.058(9) 0.018(6) 0.007(6) 0.009(5)
C37_1 0.048(9) 0.049(8) 0.050(9) 0.007(7) -0.016(7) 0.013(7)
C38_1 0.049(10) 0.113(16) 0.051(10) 0.022(10) 0.014(8) 0.025(10)
C39_1 0.029(6) 0.034(6) 0.045(8) 0.012(6) 0.002(6) 0.005(5)
C40_1 0.052(8) 0.030(6) 0.041(8) 0.006(6) -0.004(6) 0.011(6)
C41_1 0.045(9) 0.047(8) 0.081(12) 0.008(8) 0.022(8) 0.016(7)
C42_1 0.029(6) 0.034(6) 0.032(6) 0.016(5) -0.006(5) 0.009(5)
C43_1 0.025(6) 0.033(6) 0.039(7) 0.020(5) 0.001(5) 0.007(5)
C44_1 0.029(6) 0.036(6) 0.036(7) 0.018(5) -0.001(5) 0.007(5)
C45_1 0.043(8) 0.039(7) 0.050(9) 0.025(6) -0.013(7) 0.001(6)
C46_1 0.045(7) 0.026(6) 0.041(7) 0.012(5) 0.000(6) 0.014(5)
C47_1 0.035(6) 0.036(6) 0.035(7) 0.023(5) 0.005(5) 0.010(5)
C48_1 0.024(6) 0.042(7) 0.056(9) 0.016(6) 0.004(6) 0.000(5)
C49_1 0.065(10) 0.053(8) 0.049(9) 0.007(7) -0.010(8) 0.035(8)
C50_1 0.070(11) 0.064(10) 0.052(9) 0.032(8) 0.027(8) 0.030(9)
C51_1 0.044(8) 0.039(7) 0.044(8) 0.012(6) -0.001(6) 0.018(6)
C52_1 0.041(10) 0.120(18) 0.15(2) 0.087(18) 0.008(12) 0.016(11)
C53_1 0.033(9) 0.038(9) 0.25(4) -0.001(14) 0.033(14) 0.012(7)
O1_2 0.042(5) 0.020(4) 0.041(5) 0.017(3) 0.008(4) 0.012(3)
O2_2 0.047(5) 0.030(4) 0.034(5) 0.016(4) 0.011(4) 0.005(4)
O3_2 0.044(5) 0.032(4) 0.034(5) 0.007(4) 0.007(4) 0.011(4)
O4_2 0.065(6) 0.026(4) 0.037(5) 0.003(4) 0.018(5) 0.005(4)
N1_2 0.033(5) 0.026(5) 0.033(6) 0.013(4) -0.004(4) 0.006(4)
N2_2 0.027(5) 0.025(5) 0.036(6) 0.017(4) 0.001(4) 0.007(4)
N3_2 0.036(5) 0.020(4) 0.044(6) 0.017(4) 0.010(5) 0.013(4)
N4_2 0.035(6) 0.031(5) 0.027(5) 0.009(4) 0.009(4) 0.013(4)
C1_2 0.031(6) 0.034(6) 0.028(6) 0.014(5) 0.007(5) 0.013(5)
C2_2 0.039(7) 0.025(5) 0.042(7) 0.022(5) 0.013(6) 0.012(5)
C3_2 0.031(6) 0.031(6) 0.031(6) 0.024(5) 0.003(5) 0.011(5)
C4_2 0.035(6) 0.023(5) 0.034(7) 0.014(5) 0.003(5) 0.008(5)
C5_2 0.027(6) 0.029(6) 0.034(6) 0.013(5) 0.004(5) 0.018(5)
C6_2 0.026(6) 0.035(6) 0.033(6) 0.019(5) -0.002(5) 0.004(5)
C7_2 0.027(6) 0.034(6) 0.033(6) 0.023(5) 0.005(5) 0.010(5)
C8_2 0.031(6) 0.033(6) 0.035(7) 0.019(5) 0.004(5) 0.004(5)
C9_2 0.022(5) 0.028(5) 0.027(6) 0.015(4) -0.005(4) 0.010(4)
C10_2 0.022(5) 0.034(6) 0.038(7) 0.021(5) -0.006(5) 0.009(5)
C11_2 0.025(6) 0.025(5) 0.049(8) 0.023(5) 0.002(5) 0.010(5)
C12_2 0.033(6) 0.028(6) 0.030(6) 0.006(5) -0.013(5) 0.012(5)
C13_2 0.033(6) 0.026(6) 0.032(7) 0.000(5) -0.006(5) 0.007(5)
C14_2 0.022(5) 0.024(5) 0.031(6) 0.015(4) 0.002(5) 0.012(4)
C15_2 0.032(6) 0.040(7) 0.038(7) 0.025(6) 0.007(5) 0.013(5)
C16_2 0.025(6) 0.028(6) 0.027(6) 0.010(5) -0.002(5) 0.007(4)
C17_2 0.039(7) 0.026(6) 0.037(7) 0.016(5) 0.010(6) 0.009(5)
C18_2 0.039(7) 0.030(6) 0.029(6) 0.010(5) 0.001(5) 0.012(5)
C19_2 0.032(6) 0.025(5) 0.033(6) 0.010(5) 0.001(5) 0.008(5)
C20_2 0.020(5) 0.025(5) 0.046(7) 0.020(5) -0.008(5) 0.000(4)
C21_2 0.024(6) 0.029(6) 0.032(6) 0.009(5) 0.006(5) 0.009(5)
C22_2 0.025(6) 0.029(6) 0.034(6) 0.013(5) -0.005(5) 0.010(5)
C23_2 0.028(6) 0.026(5) 0.030(6) 0.002(5) 0.008(5) 0.003(5)
C24_2 0.028(6) 0.030(6) 0.023(6) 0.009(4) -0.006(5) 0.005(5)
C25_2 0.028(6) 0.031(6) 0.029(6) 0.016(5) 0.005(5) 0.013(5)
C26_2 0.019(6) 0.044(7) 0.054(8) 0.026(6) -0.001(5) 0.009(5)
C27_2 0.030(6) 0.024(5) 0.041(7) 0.014(5) 0.007(5) 0.009(5)
C28_2 0.038(7) 0.025(5) 0.027(6) 0.004(5) -0.004(5) 0.010(5)
C29_2 0.048(8) 0.022(6) 0.038(7) 0.007(5) 0.014(6) 0.009(5)
C30_2 0.038(7) 0.029(6) 0.044(7) 0.017(5) 0.006(6) 0.014(5)
C31_2 0.040(7) 0.031(6) 0.039(7) 0.017(5) 0.006(6) 0.010(5)
C32_2 0.053(9) 0.028(6) 0.048(8) 0.013(6) 0.021(7) 0.010(6)
C33_2 0.060(9) 0.035(7) 0.040(8) 0.013(6) 0.018(7) 0.019(6)
C34_2 0.027(6) 0.042(7) 0.051(8) 0.027(6) 0.015(6) 0.012(5)
C35_2 0.030(6) 0.025(5) 0.046(8) 0.015(5) 0.010(5) 0.004(5)
C36_2 0.041(7) 0.031(6) 0.030(6) 0.015(5) 0.007(5) 0.005(5)
C37_2 0.052(9) 0.036(7) 0.064(10) 0.019(7) 0.011(8) 0.012(6)
C38_2 0.044(9) 0.068(10) 0.066(11) 0.036(9) -0.004(8) 0.011(7)
C39_2 0.034(7) 0.042(7) 0.044(8) 0.031(6) 0.005(6) 0.007(5)
C40_2 0.101(16) 0.057(10) 0.080(14) 0.030(10) -0.011(12) 0.025(10)
C41_2 0.066(9) 0.029(6) 0.031(7) 0.005(5) 0.006(7) 0.011(6)
C42_2 0.034(6) 0.030(6) 0.033(7) 0.009(5) 0.010(5) 0.008(5)
C43_2 0.039(7) 0.045(7) 0.040(8) 0.013(6) 0.003(6) 0.007(6)
C44_2 0.041(7) 0.043(7) 0.042(8) 0.017(6) 0.009(6) 0.016(6)
C45_2 0.035(7) 0.029(6) 0.038(7) 0.017(5) 0.013(5) 0.003(5)
C46_2 0.037(7) 0.037(6) 0.037(7) 0.023(6) 0.013(6) 0.008(5)
C47_2 0.037(7) 0.022(5) 0.032(6) 0.004(5) 0.007(5) 0.001(5)
C48_2 0.031(7) 0.045(7) 0.046(8) 0.017(6) 0.009(6) 0.009(6)
C49_2 0.111(16) 0.055(10) 0.092(14) 0.048(10) 0.058(13) 0.054(11)
C50_2 0.103(16) 0.079(13) 0.095(16) 0.045(12) -0.036(13) 0.040(12)
C51_2 0.030(6) 0.043(7) 0.049(8) 0.024(6) 0.006(6) 0.013(5)
C52_2 0.043(8) 0.035(7) 0.088(13) 0.022(8) 0.014(8) 0.012(6)
C53_2 0.065(11) 0.044(8) 0.059(11) 0.011(7) -0.015(9) -0.001(8)
C1_3 0.035(7) 0.075(10) 0.046(9) 0.024(8) -0.001(6) 0.020(7)
C2_3 0.032(7) 0.049(8) 0.044(8) 0.022(6) -0.014(6) 0.004(6)
C3_3 0.045(9) 0.065(10) 0.065(11) 0.042(9) -0.001(8) 0.002(8)
C4_3 0.034(7) 0.051(8) 0.068(11) 0.028(8) -0.004(7) 0.007(6)
C5_3 0.046(8) 0.047(8) 0.042(8) 0.017(6) 0.003(6) 0.016(6)
C6_3 0.031(7) 0.048(8) 0.061(10) 0.028(7) -0.001(6) 0.010(6)
C7_3 0.049(8) 0.057(8) 0.031(7) 0.023(6) -0.004(6) 0.017(7)
C1_4 0.036(8) 0.075(10) 0.058(10) 0.040(8) 0.012(7) 0.016(7)
C2_4 0.035(7) 0.058(8) 0.030(7) 0.016(6) 0.011(6) 0.011(6)
C3_4 0.041(7) 0.047(7) 0.029(7) 0.013(6) -0.001(6) 0.014(6)
C4_4 0.035(7) 0.054(8) 0.051(9) 0.021(7) 0.011(6) 0.019(6)
C5_4 0.044(8) 0.052(9) 0.061(10) 0.026(8) 0.015(7) 0.012(7)
C6_4 0.037(8) 0.062(9) 0.048(9) 0.005(7) 0.008(7) 0.011(7)
C7_4 0.051(9) 0.058(9) 0.039(8) 0.011(7) 0.009(7) 0.014(7)

loop_
_atom_type_symbol
_atom_type_description
_atom_type_scat_dispersion_real
_atom_type_scat_dispersion_imag
_atom_type_scat_source
C C 0.0181 0.0091 'International Tables Vol C Tables 4.2.6.8 and 6.1.1.4'
H H 0.0000 0.0000 'International Tables Vol C Tables 4.2.6.8 and 6.1.1.4'
N N 0.0311 0.0180 'International Tables Vol C Tables 4.2.6.8 and 6.1.1.4'
O O 0.0492 0.0322 'International Tables Vol C Tables 4.2.6.8 and 6.1.1.4'

loop_
_geom_angle_atom_site_label_1
_geom_angle_atom_site_label_2
_geom_angle_atom_site_label_3
_geom_angle
_geom_angle_site_symmetry_1
_geom_angle_site_symmetry_3
_geom_angle_publ_flag
C12_1 N1_1 C10_1 113.5(11) . . ?
C25_1 N2_1 C11_1 121.2(10) . . ?
C25_1 N2_1 C24_1 121.3(9) . . ?
C11_1 N2_1 C24_1 117.5(10) . . ?
C27_1 N3_1 C26_1 125.1(10) . . ?
C27_1 N3_1 C30_1 118.6(10) . . ?
C26_1 N3_1 C30_1 116.3(10) . . ?
C29_1 N4_1 C28_1 124.5(10) . . ?
C29_1 N4_1 C42_1 116.9(10) . . ?
C28_1 N4_1 C42_1 118.3(10) . . ?
C2_1 C1_1 C25_1 121.1(11) . . ?
C2_1 C1_1 H1_1 119.4 . . ?
C25_1 C1_1 H1_1 119.4 . . ?
C1_1 C2_1 C3_1 121.0(11) . . ?
C1_1 C2_1 H2_1 119.5 . . ?
C3_1 C2_1 H2_1 119.5 . . ?
C2_1 C3_1 C4_1 120.2(11) . . ?
C2_1 C3_1 C26_1 122.0(11) . . ?
C4_1 C3_1 C26_1 117.7(10) . . ?
C6_1 C4_1 C5_1 120.3(11) . . ?
C6_1 C4_1 C3_1 122.0(11) . . ?
C5_1 C4_1 C3_1 117.6(11) . . ?
C25_1 C5_1 C9_1 123.1(10) . . ?
C25_1 C5_1 C4_1 119.5(10) . . ?
C9_1 C5_1 C4_1 117.4(11) . . ?
C7_1 C6_1 C4_1 119.9(12) . . ?
C7_1 C6_1 C27_1 121.4(11) . . ?
C4_1 C6_1 C27_1 118.7(11) . . ?
C8_1 C7_1 C6_1 121.7(12) . . ?
C8_1 C7_1 H7_1 119.1 . . ?
C6_1 C7_1 H7_1 119.1 . . ?
C7_1 C8_1 C9_1 119.6(11) . . ?
C7_1 C8_1 H8_1 120.2 . . ?
C9_1 C8_1 H8_1 120.2 . . ?
C8_1 C9_1 C5_1 120.9(11) . . ?
C8_1 C9_1 C10_1 124.1(11) . . ?
C5_1 C9_1 C10_1 114.6(11) . . ?
N1_1 C10_1 C11_1 124.9(11) . . ?
N1_1 C10_1 C9_1 115.5(10) . . ?
C11_1 C10_1 C9_1 119.5(10) . . ?
C10_1 C11_1 C14_1 118.7(10) . . ?
C10_1 C11_1 N2_1 119.9(10) . . ?
C14_1 C11_1 N2_1 121.3(11) . . ?
N1_1 C12_1 C13_1 126.6(11) . . ?
N1_1 C12_1 H12_1 116.7 . . ?
C13_1 C12_1 H12_1 116.7 . . ?
C12_1 C13_1 C14_1 118.5(11) . . ?
C12_1 C13_1 H13_1 120.7 . . ?
C14_1 C13_1 H13_1 120.7 . . ?
C11_1 C14_1 C13_1 117.5(11) . . ?
C11_1 C14_1 C15_1 119.3(10) . . ?
C13_1 C14_1 C15_1 123.1(11) . . ?
C17_1 C15_1 C16_1 120.0(11) . . ?
C17_1 C15_1 C14_1 124.0(11) . . ?
C16_1 C15_1 C14_1 115.8(10) . . ?
C24_1 C16_1 C20_1 119.1(10) . . ?
C24_1 C16_1 C15_1 122.7(11) . . ?
C20_1 C16_1 C15_1 118.0(11) . . ?
C15_1 C17_1 C18_1 120.4(11) . . ?
C15_1 C17_1 H17_1 119.8 . . ?
C18_1 C17_1 H17_1 119.8 . . ?
C19_1 C18_1 C17_1 122.2(11) . . ?
C19_1 C18_1 H18_1 118.9 . . ?
C17_1 C18_1 H18_1 118.9 . . ?
C18_1 C19_1 C20_1 117.7(12) . . ?
C18_1 C19_1 C28_1 121.2(11) . . ?
C20_1 C19_1 C28_1 120.9(10) . . ?
C16_1 C20_1 C19_1 121.3(10) . . ?
C16_1 C20_1 C21_1 119.7(10) . . ?
C19_1 C20_1 C21_1 119.0(11) . . ?
C22_1 C21_1 C20_1 117.9(11) . . ?
C22_1 C21_1 C29_1 121.9(11) . . ?
C20_1 C21_1 C29_1 120.1(10) . . ?
C21_1 C22_1 C23_1 121.8(11) . . ?
C21_1 C22_1 H22_1 119.1 . . ?
C23_1 C22_1 H22_1 119.1 . . ?
C24_1 C23_1 C22_1 121.3(12) . . ?
C24_1 C23_1 H23_1 119.3 . . ?
C22_1 C23_1 H23_1 119.3 . . ?
C23_1 C24_1 C16_1 119.2(11) . . ?
C23_1 C24_1 N2_1 122.6(11) . . ?
C16_1 C24_1 N2_1 118.1(9) . . ?
C1_1 C25_1 N2_1 123.1(11) . . ?
C1_1 C25_1 C5_1 119.5(10) . . ?
N2_1 C25_1 C5_1 117.2(10) . . ?
O1_1 C26_1 N3_1 120.3(10) . . ?
O1_1 C26_1 C3_1 121.1(10) . . ?
N3_1 C26_1 C3_1 118.5(10) . . ?
O2_1 C27_1 N3_1 119.9(11) . . ?
O2_1 C27_1 C6_1 122.5(11) . . ?
N3_1 C27_1 C6_1 117.6(10) . . ?
O3_1 C28_1 N4_1 121.1(12) . . ?
O3_1 C28_1 C19_1 122.5(11) . . ?
N4_1 C28_1 C19_1 116.2(10) . . ?
O4_1 C29_1 N4_1 117.9(12) . . ?
O4_1 C29_1 C21_1 122.9(12) . . ?
N4_1 C29_1 C21_1 119.2(10) . . ?
C35_1 C30_1 C31_1 125.6(11) . . ?
C35_1 C30_1 N3_1 118.1(11) . . ?
C31_1 C30_1 N3_1 116.3(11) . . ?
C30_1 C31_1 C32_1 114.7(12) . . ?
C30_1 C31_1 C36_1 124.8(10) . . ?
C32_1 C31_1 C36_1 120.4(12) . . ?
C33_1 C32_1 C31_1 121.7(13) . . ?
C33_1 C32_1 H32_1 119.2 . . ?
C31_1 C32_1 H32_1 119.2 . . ?
C32_1 C33_1 C34_1 122.4(13) . . ?
C32_1 C33_1 H33_1 118.8 . . ?
C34_1 C33_1 H33_1 118.8 . . ?
C33_1 C34_1 C35_1 119.0(14) . . ?
C33_1 C34_1 H34_1 120.5 . . ?
C35_1 C34_1 H34_1 120.5 . . ?
C30_1 C35_1 C34_1 116.5(13) . . ?
C30_1 C35_1 C39_1 122.3(11) . . ?
C34_1 C35_1 C39_1 121.2(13) . . ?
C37_1 C36_1 C31_1 114.0(12) . . ?
C37_1 C36_1 C38_1 112.1(13) . . ?
C31_1 C36_1 C38_1 111.2(12) . . ?
C37_1 C36_1 H36_1 106.3 . . ?
C31_1 C36_1 H36_1 106.3 . . ?
C38_1 C36_1 H36_1 106.3 . . ?
C36_1 C37_1 H37A_1 109.5 . . ?
C36_1 C37_1 H37B_1 109.5 . . ?
H37A_1 C37_1 H37B_1 109.5 . . ?
C36_1 C37_1 H37C_1 109.5 . . ?
H37A_1 C37_1 H37C_1 109.5 . . ?
H37B_1 C37_1 H37C_1 109.5 . . ?
C36_1 C38_1 H38A_1 109.5 . . ?
C36_1 C38_1 H38B_1 109.5 . . ?
H38A_1 C38_1 H38B_1 109.5 . . ?
C36_1 C38_1 H38C_1 109.5 . . ?
H38A_1 C38_1 H38C_1 109.5 . . ?
H38B_1 C38_1 H38C_1 109.5 . . ?
C41_1 C39_1 C35_1 115.1(12) . . ?
C41_1 C39_1 C40_1 111.0(12) . . ?
C35_1 C39_1 C40_1 107.8(12) . . ?
C41_1 C39_1 H39_1 107.5 . . ?
C35_1 C39_1 H39_1 107.5 . . ?
C40_1 C39_1 H39_1 107.5 . . ?
C39_1 C40_1 H40A_1 109.5 . . ?
C39_1 C40_1 H40B_1 109.5 . . ?
H40A_1 C40_1 H40B_1 109.5 . . ?
C39_1 C40_1 H40C_1 109.5 . . ?
H40A_1 C40_1 H40C_1 109.5 . . ?
H40B_1 C40_1 H40C_1 109.5 . . ?
C39_1 C41_1 H41A_1 109.5 . . ?
C39_1 C41_1 H41B_1 109.5 . . ?
H41A_1 C41_1 H41B_1 109.5 . . ?
C39_1 C41_1 H41C_1 109.5 . . ?
H41A_1 C41_1 H41C_1 109.5 . . ?
H41B_1 C41_1 H41C_1 109.5 . . ?
C43_1 C42_1 C47_1 123.3(11) . . ?
C43_1 C42_1 N4_1 118.2(11) . . ?
C47_1 C42_1 N4_1 118.5(11) . . ?
C42_1 C43_1 C44_1 117.3(12) . . ?
C42_1 C43_1 C48_1 121.5(11) . . ?
C44_1 C43_1 C48_1 121.0(11) . . ?
C45_1 C44_1 C43_1 120.4(12) . . ?
C45_1 C44_1 H44_1 119.8 . . ?
C43_1 C44_1 H44_1 119.8 . . ?
C46_1 C45_1 C44_1 122.7(13) . . ?
C46_1 C45_1 H45_1 118.6 . . ?
C44_1 C45_1 H45_1 118.6 . . ?
C45_1 C46_1 C47_1 119.9(13) . . ?
C45_1 C46_1 H46_1 120.1 . . ?
C47_1 C46_1 H46_1 120.1 . . ?
C46_1 C47_1 C42_1 116.1(12) . . ?
C46_1 C47_1 C51_1 121.2(12) . . ?
C42_1 C47_1 C51_1 122.6(12) . . ?
C49_1 C48_1 C43_1 113.7(12) . . ?
C49_1 C48_1 C50_1 109.1(13) . . ?
C43_1 C48_1 C50_1 111.1(12) . . ?
C49_1 C48_1 H48_1 107.6 . . ?
C43_1 C48_1 H48_1 107.6 . . ?
C50_1 C48_1 H48_1 107.6 . . ?
C48_1 C49_1 H49A_1 109.5 . . ?
C48_1 C49_1 H49B_1 109.5 . . ?
H49A_1 C49_1 H49B_1 109.5 . . ?
C48_1 C49_1 H49C_1 109.5 . . ?
H49A_1 C49_1 H49C_1 109.5 . . ?
H49B_1 C49_1 H49C_1 109.5 . . ?
C48_1 C50_1 H50A_1 109.5 . . ?
C48_1 C50_1 H50B_1 109.5 . . ?
H50A_1 C50_1 H50B_1 109.5 . . ?
C48_1 C50_1 H50C_1 109.5 . . ?
H50A_1 C50_1 H50C_1 109.5 . . ?
H50B_1 C50_1 H50C_1 109.5 . . ?
C47_1 C51_1 C52_1 111.7(13) . . ?
C47_1 C51_1 C53_1 113.8(12) . . ?
C52_1 C51_1 C53_1 113.0(19) . . ?
C47_1 C51_1 H51_1 105.9 . . ?
C52_1 C51_1 H51_1 105.9 . . ?
C53_1 C51_1 H51_1 105.9 . . ?
C51_1 C52_1 H52A_1 109.5 . . ?
C51_1 C52_1 H52B_1 109.5 . . ?
H52A_1 C52_1 H52B_1 109.5 . . ?
C51_1 C52_1 H52C_1 109.5 . . ?
H52A_1 C52_1 H52C_1 109.5 . . ?
H52B_1 C52_1 H52C_1 109.5 . . ?
C51_1 C53_1 H53A_1 109.5 . . ?
C51_1 C53_1 H53B_1 109.5 . . ?
H53A_1 C53_1 H53B_1 109.5 . . ?
C51_1 C53_1 H53C_1 109.5 . . ?
H53A_1 C53_1 H53C_1 109.5 . . ?
H53B_1 C53_1 H53C_1 109.5 . . ?
C12_2 N1_2 C10_2 118.2(11) . . ?
C25_2 N2_2 C24_2 122.8(9) . . ?
C25_2 N2_2 C11_2 118.1(10) . . ?
C24_2 N2_2 C11_2 119.1(10) . . ?
C26_2 N3_2 C27_2 125.8(11) . . ?
C26_2 N3_2 C30_2 117.9(10) . . ?
C27_2 N3_2 C30_2 116.2(10) . . ?
C29_2 N4_2 C42_2 117.0(10) . . ?
C29_2 N4_2 C28_2 123.4(10) . . ?
C42_2 N4_2 C28_2 119.6(10) . . ?
C2_2 C1_2 C25_2 121.4(11) . . ?
C2_2 C1_2 H1_2 119.3 . . ?
C25_2 C1_2 H1_2 119.3 . . ?
C3_2 C2_2 C1_2 120.7(11) . . ?
C3_2 C2_2 H2_2 119.7 . . ?
C1_2 C2_2 H2_2 119.7 . . ?
C2_2 C3_2 C4_2 118.3(11) . . ?
C2_2 C3_2 C26_2 120.7(10) . . ?
C4_2 C3_2 C26_2 121.0(11) . . ?
C5_2 C4_2 C6_2 118.7(11) . . ?
C5_2 C4_2 C3_2 121.1(11) . . ?
C6_2 C4_2 C3_2 120.0(12) . . ?
C4_2 C5_2 C25_2 119.6(10) . . ?
C4_2 C5_2 C9_2 120.7(11) . . ?
C25_2 C5_2 C9_2 119.6(11) . . ?
C7_2 C6_2 C4_2 120.9(12) . . ?
C7_2 C6_2 C27_2 118.2(11) . . ?
C4_2 C6_2 C27_2 120.8(11) . . ?
C6_2 C7_2 C8_2 119.2(11) . . ?
C6_2 C7_2 H7_2 120.4 . . ?
C8_2 C7_2 H7_2 120.4 . . ?
C9_2 C8_2 C7_2 122.2(11) . . ?
C9_2 C8_2 H8_2 118.9 . . ?
C7_2 C8_2 H8_2 118.9 . . ?
C8_2 C9_2 C10_2 125.5(10) . . ?
C8_2 C9_2 C5_2 117.8(11) . . ?
C10_2 C9_2 C5_2 116.6(10) . . ?
N1_2 C10_2 C11_2 120.7(12) . . ?
N1_2 C10_2 C9_2 117.8(11) . . ?
C11_2 C10_2 C9_2 121.5(10) . . ?
C10_2 C11_2 C14_2 121.7(10) . . ?
C10_2 C11_2 N2_2 119.6(12) . . ?
C14_2 C11_2 N2_2 118.7(10) . . ?
N1_2 C12_2 C13_2 122.5(10) . . ?
N1_2 C12_2 H12_2 118.8 . . ?
C13_2 C12_2 H12_2 118.8 . . ?
C14_2 C13_2 C12_2 119.9(11) . . ?
C14_2 C13_2 H13_2 120.0 . . ?
C12_2 C13_2 H13_2 120.0 . . ?
C13_2 C14_2 C11_2 116.8(11) . . ?
C13_2 C14_2 C15_2 122.0(11) . . ?
C11_2 C14_2 C15_2 121.1(10) . . ?
C17_2 C15_2 C16_2 118.5(11) . . ?
C17_2 C15_2 C14_2 124.9(11) . . ?
C16_2 C15_2 C14_2 116.3(12) . . ?
C15_2 C16_2 C24_2 121.7(11) . . ?
C15_2 C16_2 C20_2 120.1(11) . . ?
C24_2 C16_2 C20_2 118.1(10) . . ?
C15_2 C17_2 C18_2 122.3(11) . . ?
C15_2 C17_2 H17_2 118.9 . . ?
C18_2 C17_2 H17_2 118.9 . . ?
C19_2 C18_2 C17_2 119.4(12) . . ?
C19_2 C18_2 H18_2 120.3 . . ?
C17_2 C18_2 H18_2 120.3 . . ?
C18_2 C19_2 C20_2 120.3(11) . . ?
C18_2 C19_2 C28_2 119.1(11) . . ?
C20_2 C19_2 C28_2 120.6(10) . . ?
C19_2 C20_2 C21_2 122.1(11) . . ?
C19_2 C20_2 C16_2 119.2(10) . . ?
C21_2 C20_2 C16_2 118.6(12) . . ?
C22_2 C21_2 C20_2 121.0(11) . . ?
C22_2 C21_2 C29_2 121.1(10) . . ?
C20_2 C21_2 C29_2 117.9(11) . . ?
C21_2 C22_2 C23_2 120.6(11) . . ?
C21_2 C22_2 H22_2 119.7 . . ?
C23_2 C22_2 H22_2 119.7 . . ?
C24_2 C23_2 C22_2 121.0(11) . . ?
C24_2 C23_2 H23_2 119.5 . . ?
C22_2 C23_2 H23_2 119.5 . . ?
C23_2 C24_2 N2_2 122.4(11) . . ?
C23_2 C24_2 C16_2 119.9(11) . . ?
N2_2 C24_2 C16_2 117.7(10) . . ?
N2_2 C25_2 C1_2 121.5(10) . . ?
N2_2 C25_2 C5_2 120.0(10) . . ?
C1_2 C25_2 C5_2 118.5(11) . . ?
O1_2 C26_2 N3_2 119.3(12) . . ?
O1_2 C26_2 C3_2 123.5(12) . . ?
N3_2 C26_2 C3_2 117.0(10) . . ?
O2_2 C27_2 N3_2 120.2(11) . . ?
O2_2 C27_2 C6_2 124.6(11) . . ?
N3_2 C27_2 C6_2 115.0(10) . . ?
O3_2 C28_2 N4_2 120.0(11) . . ?
O3_2 C28_2 C19_2 124.1(11) . . ?
N4_2 C28_2 C19_2 115.8(10) . . ?
O4_2 C29_2 N4_2 118.0(11) . . ?
O4_2 C29_2 C21_2 121.9(12) . . ?
N4_2 C29_2 C21_2 119.9(10) . . ?
C35_2 C30_2 C31_2 123.7(13) . . ?
C35_2 C30_2 N3_2 117.8(12) . . ?
C31_2 C30_2 N3_2 118.4(12) . . ?
C30_2 C31_2 C32_2 114.5(13) . . ?
C30_2 C31_2 C36_2 122.0(12) . . ?
C32_2 C31_2 C36_2 123.4(12) . . ?
C33_2 C32_2 C31_2 122.2(14) . . ?
C33_2 C32_2 H32_2 118.9 . . ?
C31_2 C32_2 H32_2 118.9 . . ?
C32_2 C33_2 C34_2 121.2(14) . . ?
C32_2 C33_2 H33_2 119.4 . . ?
C34_2 C33_2 H33_2 119.4 . . ?
C33_2 C34_2 C35_2 120.8(13) . . ?
C33_2 C34_2 H34_2 119.6 . . ?
C35_2 C34_2 H34_2 119.6 . . ?
C30_2 C35_2 C34_2 117.5(13) . . ?
C30_2 C35_2 C39_2 123.0(12) . . ?
C34_2 C35_2 C39_2 119.4(12) . . ?
C38_2 C36_2 C31_2 111.5(12) . . ?
C38_2 C36_2 C37_2 110.7(12) . . ?
C31_2 C36_2 C37_2 110.6(11) . . ?
C38_2 C36_2 H36_2 107.9 . . ?
C31_2 C36_2 H36_2 107.9 . . ?
C37_2 C36_2 H36_2 107.9 . . ?
C36_2 C37_2 H37A_2 109.5 . . ?
C36_2 C37_2 H37B_2 109.5 . . ?
H37A_2 C37_2 H37B_2 109.5 . . ?
C36_2 C37_2 H37C_2 109.5 . . ?
H37A_2 C37_2 H37C_2 109.5 . . ?
H37B_2 C37_2 H37C_2 109.5 . . ?
C36_2 C38_2 H38A_2 109.5 . . ?
C36_2 C38_2 H38B_2 109.5 . . ?
H38A_2 C38_2 H38B_2 109.5 . . ?
C36_2 C38_2 H38C_2 109.5 . . ?
H38A_2 C38_2 H38C_2 109.5 . . ?
H38B_2 C38_2 H38C_2 109.5 . . ?
C40_2 C39_2 C41_2 112.9(13) . . ?
C40_2 C39_2 C35_2 113.2(13) . . ?
C41_2 C39_2 C35_2 111.5(10) . . ?
C40_2 C39_2 H39_2 106.2 . . ?
C41_2 C39_2 H39_2 106.2 . . ?
C35_2 C39_2 H39_2 106.2 . . ?
C39_2 C40_2 H40A_2 109.5 . . ?
C39_2 C40_2 H40B_2 109.5 . . ?
H40A_2 C40_2 H40B_2 109.5 . . ?
C39_2 C40_2 H40C_2 109.5 . . ?
H40A_2 C40_2 H40C_2 109.5 . . ?
H40B_2 C40_2 H40C_2 109.5 . . ?
C39_2 C41_2 H41A_2 109.5 . . ?
C39_2 C41_2 H41B_2 109.5 . . ?
H41A_2 C41_2 H41B_2 109.5 . . ?
C39_2 C41_2 H41C_2 109.5 . . ?
H41A_2 C41_2 H41C_2 109.5 . . ?
H41B_2 C41_2 H41C_2 109.5 . . ?
C43_2 C42_2 C47_2 124.8(12) . . ?
C43_2 C42_2 N4_2 117.8(12) . . ?
C47_2 C42_2 N4_2 117.3(11) . . ?
C42_2 C43_2 C44_2 117.9(13) . . ?
C42_2 C43_2 C48_2 123.3(12) . . ?
C44_2 C43_2 C48_2 118.8(13) . . ?
C45_2 C44_2 C43_2 120.2(13) . . ?
C45_2 C44_2 H44_2 119.9 . . ?
C43_2 C44_2 H44_2 119.9 . . ?
C44_2 C45_2 C46_2 120.5(12) . . ?
C44_2 C45_2 H45_2 119.7 . . ?
C46_2 C45_2 H45_2 119.7 . . ?
C45_2 C46_2 C47_2 120.6(12) . . ?
C45_2 C46_2 H46_2 119.7 . . ?
C47_2 C46_2 H46_2 119.7 . . ?
C42_2 C47_2 C46_2 115.9(12) . . ?
C42_2 C47_2 C51_2 124.6(11) . . ?
C46_2 C47_2 C51_2 119.4(12) . . ?
C49_2 C48_2 C43_2 112.2(13) . . ?
C49_2 C48_2 C50_2 111.3(16) . . ?
C43_2 C48_2 C50_2 111.2(12) . . ?
C49_2 C48_2 H48_2 107.3 . . ?
C43_2 C48_2 H48_2 107.3 . . ?
C50_2 C48_2 H48_2 107.3 . . ?
C48_2 C49_2 H49A_2 109.5 . . ?
C48_2 C49_2 H49B_2 109.5 . . ?
H49A_2 C49_2 H49B_2 109.5 . . ?
C48_2 C49_2 H49C_2 109.5 . . ?
H49A_2 C49_2 H49C_2 109.5 . . ?
H49B_2 C49_2 H49C_2 109.5 . . ?
C48_2 C50_2 H50A_2 109.5 . . ?
C48_2 C50_2 H50B_2 109.5 . . ?
H50A_2 C50_2 H50B_2 109.5 . . ?
C48_2 C50_2 H50C_2 109.5 . . ?
H50A_2 C50_2 H50C_2 109.5 . . ?
H50B_2 C50_2 H50C_2 109.5 . . ?
C47_2 C51_2 C52_2 114.5(12) . . ?
C47_2 C51_2 C53_2 109.6(13) . . ?
C52_2 C51_2 C53_2 110.6(13) . . ?
C47_2 C51_2 H51_2 107.3 . . ?
C52_2 C51_2 H51_2 107.3 . . ?
C53_2 C51_2 H51_2 107.3 . . ?
C51_2 C52_2 H52A_2 109.5 . . ?
C51_2 C52_2 H52B_2 109.5 . . ?
H52A_2 C52_2 H52B_2 109.5 . . ?
C51_2 C52_2 H52C_2 109.5 . . ?
H52A_2 C52_2 H52C_2 109.5 . . ?
H52B_2 C52_2 H52C_2 109.5 . . ?
C51_2 C53_2 H53A_2 109.5 . . ?
C51_2 C53_2 H53B_2 109.5 . . ?
H53A_2 C53_2 H53B_2 109.5 . . ?
C51_2 C53_2 H53C_2 109.5 . . ?
H53A_2 C53_2 H53C_2 109.5 . . ?
H53B_2 C53_2 H53C_2 109.5 . . ?
C2_3 C1_3 H1A_3 109.5 . . ?
C2_3 C1_3 H1B_3 109.5 . . ?
H1A_3 C1_3 H1B_3 109.5 . . ?
C2_3 C1_3 H1C_3 109.5 . . ?
H1A_3 C1_3 H1C_3 109.5 . . ?
H1B_3 C1_3 H1C_3 109.5 . . ?
C7_3 C2_3 C3_3 116.8(16) . . ?
C7_3 C2_3 C1_3 121.7(13) . . ?
C3_3 C2_3 C1_3 121.5(14) . . ?
C4_3 C3_3 C2_3 123.0(16) . . ?
C4_3 C3_3 H3_3 118.5 . . ?
C2_3 C3_3 H3_3 118.5 . . ?
C3_3 C4_3 C5_3 120.2(15) . . ?
C3_3 C4_3 H4_3 119.9 . . ?
C5_3 C4_3 H4_3 119.9 . . ?
C4_3 C5_3 C6_3 118.9(15) . . ?
C4_3 C5_3 H5_3 120.5 . . ?
C6_3 C5_3 H5_3 120.5 . . ?
C5_3 C6_3 C7_3 119.7(14) . . ?
C5_3 C6_3 H6_3 120.1 . . ?
C7_3 C6_3 H6_3 120.1 . . ?
C2_3 C7_3 C6_3 121.3(14) . . ?
C2_3 C7_3 H7_3 119.3 . . ?
C6_3 C7_3 H7_3 119.3 . . ?
C2_4 C1_4 H1A_4 109.5 . . ?
C2_4 C1_4 H1B_4 109.5 . . ?
H1A_4 C1_4 H1B_4 109.5 . . ?
C2_4 C1_4 H1C_4 109.5 . . ?
H1A_4 C1_4 H1C_4 109.5 . . ?
H1B_4 C1_4 H1C_4 109.5 . . ?
C3_4 C2_4 C7_4 117.7(14) . . ?
C3_4 C2_4 C1_4 122.7(14) . . ?
C7_4 C2_4 C1_4 119.4(14) . . ?
C2_4 C3_4 C4_4 121.5(14) . . ?
C2_4 C3_4 H3_4 119.2 . . ?
C4_4 C3_4 H3_4 119.2 . . ?
C5_4 C4_4 C3_4 119.8(15) . . ?
C5_4 C4_4 H4_4 120.1 . . ?
C3_4 C4_4 H4_4 120.1 . . ?
C4_4 C5_4 C6_4 119.5(16) . . ?
C4_4 C5_4 H5_4 120.3 . . ?
C6_4 C5_4 H5_4 120.3 . . ?
C7_4 C6_4 C5_4 120.3(16) . . ?
C7_4 C6_4 H6_4 119.8 . . ?
C5_4 C6_4 H6_4 119.8 . . ?
C6_4 C7_4 C2_4 121.1(15) . . ?
C6_4 C7_4 H7_4 119.5 . . ?
C2_4 C7_4 H7_4 119.5 . . ?

loop_
_geom_bond_atom_site_label_1
_geom_bond_atom_site_label_2
_geom_bond_distance
_geom_bond_site_symmetry_2
_geom_bond_publ_flag
O1_1 C26_1 1.261(14) . ?
O2_1 C27_1 1.238(14) . ?
O3_1 C28_1 1.190(15) . ?
O4_1 C29_1 1.229(15) . ?
N1_1 C12_1 1.343(17) . ?
N1_1 C10_1 1.371(15) . ?
N2_1 C25_1 1.381(15) . ?
N2_1 C11_1 1.400(14) . ?
N2_1 C24_1 1.427(15) . ?
N3_1 C27_1 1.379(15) . ?
N3_1 C26_1 1.390(16) . ?
N3_1 C30_1 1.492(14) . ?
N4_1 C29_1 1.375(17) . ?
N4_1 C28_1 1.440(15) . ?
N4_1 C42_1 1.441(15) . ?
C1_1 C2_1 1.377(18) . ?
C1_1 C25_1 1.381(17) . ?
C1_1 H1_1 0.9500 . ?
C2_1 C3_1 1.379(17) . ?
C2_1 H2_1 0.9500 . ?
C3_1 C4_1 1.439(17) . ?
C3_1 C26_1 1.445(16) . ?
C4_1 C6_1 1.412(17) . ?
C4_1 C5_1 1.437(17) . ?
C5_1 C25_1 1.414(17) . ?
C5_1 C9_1 1.423(17) . ?
C6_1 C7_1 1.387(18) . ?
C6_1 C27_1 1.461(17) . ?
C7_1 C8_1 1.372(18) . ?
C7_1 H7_1 0.9500 . ?
C8_1 C9_1 1.418(18) . ?
C8_1 H8_1 0.9500 . ?
C9_1 C10_1 1.489(17) . ?
C10_1 C11_1 1.394(17) . ?
C11_1 C14_1 1.398(17) . ?
C12_1 C13_1 1.376(19) . ?
C12_1 H12_1 0.9500 . ?
C13_1 C14_1 1.403(16) . ?
C13_1 H13_1 0.9500 . ?
C14_1 C15_1 1.470(17) . ?
C15_1 C17_1 1.400(16) . ?
C15_1 C16_1 1.426(16) . ?
C16_1 C24_1 1.392(17) . ?
C16_1 C20_1 1.423(17) . ?
C17_1 C18_1 1.403(19) . ?
C17_1 H17_1 0.9500 . ?
C18_1 C19_1 1.377(16) . ?
C18_1 H18_1 0.9500 . ?
C19_1 C20_1 1.440(16) . ?
C19_1 C28_1 1.477(18) . ?
C20_1 C21_1 1.453(15) . ?
C21_1 C22_1 1.348(17) . ?
C21_1 C29_1 1.454(18) . ?
C22_1 C23_1 1.394(17) . ?
C22_1 H22_1 0.9500 . ?
C23_1 C24_1 1.382(15) . ?
C23_1 H23_1 0.9500 . ?
C30_1 C35_1 1.385(19) . ?
C30_1 C31_1 1.390(18) . ?
C31_1 C32_1 1.403(16) . ?
C31_1 C36_1 1.526(19) . ?
C32_1 C33_1 1.36(2) . ?
C32_1 H32_1 0.9500 . ?
C33_1 C34_1 1.37(2) . ?
C33_1 H33_1 0.9500 . ?
C34_1 C35_1 1.415(19) . ?
C34_1 H34_1 0.9500 . ?
C35_1 C39_1 1.526(19) . ?
C36_1 C37_1 1.501(18) . ?
C36_1 C38_1 1.57(2) . ?
C36_1 H36_1 1.0000 . ?
C37_1 H37A_1 0.9800 . ?
C37_1 H37B_1 0.9800 . ?
C37_1 H37C_1 0.9800 . ?
C38_1 H38A_1 0.9800 . ?
C38_1 H38B_1 0.9800 . ?
C38_1 H38C_1 0.9800 . ?
C39_1 C41_1 1.51(2) . ?
C39_1 C40_1 1.547(17) . ?
C39_1 H39_1 1.0000 . ?
C40_1 H40A_1 0.9800 . ?
C40_1 H40B_1 0.9800 . ?
C40_1 H40C_1 0.9800 . ?
C41_1 H41A_1 0.9800 . ?
C41_1 H41B_1 0.9800 . ?
C41_1 H41C_1 0.9800 . ?
C42_1 C43_1 1.390(18) . ?
C42_1 C47_1 1.419(19) . ?
C43_1 C44_1 1.394(17) . ?
C43_1 C48_1 1.51(2) . ?
C44_1 C45_1 1.37(2) . ?
C44_1 H44_1 0.9500 . ?
C45_1 C46_1 1.36(2) . ?
C45_1 H45_1 0.9500 . ?
C46_1 C47_1 1.417(18) . ?
C46_1 H46_1 0.9500 . ?
C47_1 C51_1 1.51(2) . ?
C48_1 C49_1 1.50(2) . ?
C48_1 C50_1 1.56(2) . ?
C48_1 H48_1 1.0000 . ?
C49_1 H49A_1 0.9800 . ?
C49_1 H49B_1 0.9800 . ?
C49_1 H49C_1 0.9800 . ?
C50_1 H50A_1 0.9800 . ?
C50_1 H50B_1 0.9800 . ?
C50_1 H50C_1 0.9800 . ?
C51_1 C52_1 1.52(3) . ?
C51_1 C53_1 1.53(2) . ?
C51_1 H51_1 1.0000 . ?
C52_1 H52A_1 0.9800 . ?
C52_1 H52B_1 0.9800 . ?
C52_1 H52C_1 0.9800 . ?
C53_1 H53A_1 0.9800 . ?
C53_1 H53B_1 0.9800 . ?
C53_1 H53C_1 0.9800 . ?
O1_2 C26_2 1.217(15) . ?
O2_2 C27_2 1.195(15) . ?
O3_2 C28_2 1.209(15) . ?
O4_2 C29_2 1.249(15) . ?
N1_2 C12_2 1.352(17) . ?
N1_2 C10_2 1.368(15) . ?
N2_2 C25_2 1.396(16) . ?
N2_2 C24_2 1.408(15) . ?
N2_2 C11_2 1.414(14) . ?
N3_2 C26_2 1.398(17) . ?
N3_2 C27_2 1.417(14) . ?
N3_2 C30_2 1.453(17) . ?
N4_2 C29_2 1.405(16) . ?
N4_2 C42_2 1.437(15) . ?
N4_2 C28_2 1.438(15) . ?
C1_2 C2_2 1.400(17) . ?
C1_2 C25_2 1.407(16) . ?
C1_2 H1_2 0.9500 . ?
C2_2 C3_2 1.387(16) . ?
C2_2 H2_2 0.9500 . ?
C3_2 C4_2 1.431(15) . ?
C3_2 C26_2 1.442(19) . ?
C4_2 C5_2 1.402(17) . ?
C4_2 C6_2 1.403(17) . ?
C5_2 C25_2 1.415(17) . ?
C5_2 C9_2 1.437(15) . ?
C6_2 C7_2 1.383(16) . ?
C6_2 C27_2 1.491(18) . ?
C7_2 C8_2 1.407(18) . ?
C7_2 H7_2 0.9500 . ?
C8_2 C9_2 1.365(17) . ?
C8_2 H8_2 0.9500 . ?
C9_2 C10_2 1.432(18) . ?
C10_2 C11_2 1.389(17) . ?
C11_2 C14_2 1.404(18) . ?
C12_2 C13_2 1.412(19) . ?
C12_2 H12_2 0.9500 . ?
C13_2 C14_2 1.378(16) . ?
C13_2 H13_2 0.9500 . ?
C14_2 C15_2 1.449(16) . ?
C15_2 C17_2 1.380(19) . ?
C15_2 C16_2 1.404(17) . ?
C16_2 C24_2 1.428(17) . ?
C16_2 C20_2 1.432(16) . ?
C17_2 C18_2 1.410(17) . ?
C17_2 H17_2 0.9500 . ?
C18_2 C19_2 1.382(16) . ?
C18_2 H18_2 0.9500 . ?
C19_2 C20_2 1.408(19) . ?
C19_2 C28_2 1.485(18) . ?
C20_2 C21_2 1.429(15) . ?
C21_2 C22_2 1.354(17) . ?
C21_2 C29_2 1.457(17) . ?
C22_2 C23_2 1.393(17) . ?
C22_2 H22_2 0.9500 . ?
C23_2 C24_2 1.380(16) . ?
C23_2 H23_2 0.9500 . ?
C30_2 C35_2 1.364(19) . ?
C30_2 C31_2 1.419(19) . ?
C31_2 C32_2 1.445(19) . ?
C31_2 C36_2 1.521(19) . ?
C32_2 C33_2 1.33(2) . ?
C32_2 H32_2 0.9500 . ?
C33_2 C34_2 1.36(2) . ?
C33_2 H33_2 0.9500 . ?
C34_2 C35_2 1.420(19) . ?
C34_2 H34_2 0.9500 . ?
C35_2 C39_2 1.552(19) . ?
C36_2 C38_2 1.49(2) . ?
C36_2 C37_2 1.525(18) . ?
C36_2 H36_2 1.0000 . ?
C37_2 H37A_2 0.9800 . ?
C37_2 H37B_2 0.9800 . ?
C37_2 H37C_2 0.9800 . ?
C38_2 H38A_2 0.9800 . ?
C38_2 H38B_2 0.9800 . ?
C38_2 H38C_2 0.9800 . ?
C39_2 C40_2 1.50(2) . ?
C39_2 C41_2 1.518(17) . ?
C39_2 H39_2 1.0000 . ?
C40_2 H40A_2 0.9800 . ?
C40_2 H40B_2 0.9800 . ?
C40_2 H40C_2 0.9800 . ?
C41_2 H41A_2 0.9800 . ?
C41_2 H41B_2 0.9800 . ?
C41_2 H41C_2 0.9800 . ?
C42_2 C43_2 1.36(2) . ?
C42_2 C47_2 1.379(19) . ?
C43_2 C44_2 1.410(19) . ?
C43_2 C48_2 1.53(2) . ?
C44_2 C45_2 1.363(19) . ?
C44_2 H44_2 0.9500 . ?
C45_2 C46_2 1.394(19) . ?
C45_2 H45_2 0.9500 . ?
C46_2 C47_2 1.420(16) . ?
C46_2 H46_2 0.9500 . ?
C47_2 C51_2 1.503(18) . ?
C48_2 C49_2 1.51(2) . ?
C48_2 C50_2 1.53(2) . ?
C48_2 H48_2 1.0000 . ?
C49_2 H49A_2 0.9800 . ?
C49_2 H49B_2 0.9800 . ?
C49_2 H49C_2 0.9800 . ?
C50_2 H50A_2 0.9800 . ?
C50_2 H50B_2 0.9800 . ?
C50_2 H50C_2 0.9800 . ?
C51_2 C52_2 1.538(19) . ?
C51_2 C53_2 1.55(2) . ?
C51_2 H51_2 1.0000 . ?
C52_2 H52A_2 0.9800 . ?
C52_2 H52B_2 0.9800 . ?
C52_2 H52C_2 0.9800 . ?
C53_2 H53A_2 0.9800 . ?
C53_2 H53B_2 0.9800 . ?
C53_2 H53C_2 0.9800 . ?
C1_3 C2_3 1.54(2) . ?
C1_3 H1A_3 0.9800 . ?
C1_3 H1B_3 0.9800 . ?
C1_3 H1C_3 0.9800 . ?
C2_3 C7_3 1.39(2) . ?
C2_3 C3_3 1.41(2) . ?
C3_3 C4_3 1.37(3) . ?
C3_3 H3_3 0.9500 . ?
C4_3 C5_3 1.40(2) . ?
C4_3 H4_3 0.9500 . ?
C5_3 C6_3 1.40(2) . ?
C5_3 H5_3 0.9500 . ?
C6_3 C7_3 1.42(2) . ?
C6_3 H6_3 0.9500 . ?
C7_3 H7_3 0.9500 . ?
C1_4 C2_4 1.48(2) . ?
C1_4 H1A_4 0.9800 . ?
C1_4 H1B_4 0.9800 . ?
C1_4 H1C_4 0.9800 . ?
C2_4 C3_4 1.395(19) . ?
C2_4 C7_4 1.41(2) . ?
C3_4 C4_4 1.40(2) . ?
C3_4 H3_4 0.9500 . ?
C4_4 C5_4 1.38(2) . ?
C4_4 H4_4 0.9500 . ?
C5_4 C6_4 1.41(2) . ?
C5_4 H5_4 0.9500 . ?
C6_4 C7_4 1.37(2) . ?
C6_4 H6_4 0.9500 . ?
C7_4 H7_4 0.9500 . ?

loop_
_geom_torsion_atom_site_label_1
_geom_torsion_atom_site_label_2
_geom_torsion_atom_site_label_3
_geom_torsion_atom_site_label_4
_geom_torsion
_geom_torsion_site_symmetry_1
_geom_torsion_site_symmetry_2
_geom_torsion_site_symmetry_3
_geom_torsion_site_symmetry_4
_geom_torsion_publ_flag
C25_1 C1_1 C2_1 C3_1 5.2(19) . . . . ?
C1_1 C2_1 C3_1 C4_1 -0.7(18) . . . . ?
C1_1 C2_1 C3_1 C26_1 -177.9(12) . . . . ?
C2_1 C3_1 C4_1 C6_1 177.9(11) . . . . ?
C26_1 C3_1 C4_1 C6_1 -4.8(17) . . . . ?
C2_1 C3_1 C4_1 C5_1 2.1(17) . . . . ?
C26_1 C3_1 C4_1 C5_1 179.4(11) . . . . ?
C6_1 C4_1 C5_1 C25_1 176.4(11) . . . . ?
C3_1 C4_1 C5_1 C25_1 -7.7(16) . . . . ?
C6_1 C4_1 C5_1 C9_1 -2.4(17) . . . . ?
C3_1 C4_1 C5_1 C9_1 173.4(10) . . . . ?
C5_1 C4_1 C6_1 C7_1 -1.2(18) . . . . ?
C3_1 C4_1 C6_1 C7_1 -176.9(11) . . . . ?
C5_1 C4_1 C6_1 C27_1 179.8(11) . . . . ?
C3_1 C4_1 C6_1 C27_1 4.1(18) . . . . ?
C4_1 C6_1 C7_1 C8_1 4.7(19) . . . . ?
C27_1 C6_1 C7_1 C8_1 -176.4(12) . . . . ?
C6_1 C7_1 C8_1 C9_1 -4.2(19) . . . . ?
C7_1 C8_1 C9_1 C5_1 0.3(18) . . . . ?
C7_1 C8_1 C9_1 C10_1 173.0(11) . . . . ?
C25_1 C5_1 C9_1 C8_1 -175.9(11) . . . . ?
C4_1 C5_1 C9_1 C8_1 2.9(17) . . . . ?
C25_1 C5_1 C9_1 C10_1 10.7(16) . . . . ?
C4_1 C5_1 C9_1 C10_1 -170.5(10) . . . . ?
C12_1 N1_1 C10_1 C11_1 4.0(17) . . . . ?
C12_1 N1_1 C10_1 C9_1 -179.0(10) . . . . ?
C8_1 C9_1 C10_1 N1_1 -6.1(17) . . . . ?
C5_1 C9_1 C10_1 N1_1 167.0(10) . . . . ?
C8_1 C9_1 C10_1 C11_1 171.1(11) . . . . ?
C5_1 C9_1 C10_1 C11_1 -15.8(16) . . . . ?
N1_1 C10_1 C11_1 C14_1 -2.3(18) . . . . ?
C9_1 C10_1 C11_1 C14_1 -179.3(11) . . . . ?
N1_1 C10_1 C11_1 N2_1 -180.0(11) . . . . ?
C9_1 C10_1 C11_1 N2_1 3.1(17) . . . . ?
C25_1 N2_1 C11_1 C10_1 16.5(17) . . . . ?
C24_1 N2_1 C11_1 C10_1 -160.6(11) . . . . ?
C25_1 N2_1 C11_1 C14_1 -161.1(11) . . . . ?
C24_1 N2_1 C11_1 C14_1 21.9(17) . . . . ?
C10_1 N1_1 C12_1 C13_1 -6.2(18) . . . . ?
N1_1 C12_1 C13_1 C14_1 6.5(19) . . . . ?
C10_1 C11_1 C14_1 C13_1 2.2(17) . . . . ?
N2_1 C11_1 C14_1 C13_1 179.8(10) . . . . ?
C10_1 C11_1 C14_1 C15_1 178.9(11) . . . . ?
N2_1 C11_1 C14_1 C15_1 -3.5(18) . . . . ?
C12_1 C13_1 C14_1 C11_1 -4.1(17) . . . . ?
C12_1 C13_1 C14_1 C15_1 179.4(11) . . . . ?
C11_1 C14_1 C15_1 C17_1 175.3(12) . . . . ?
C13_1 C14_1 C15_1 C17_1 -8.1(19) . . . . ?
C11_1 C14_1 C15_1 C16_1 -10.3(17) . . . . ?
C13_1 C14_1 C15_1 C16_1 166.2(11) . . . . ?
C17_1 C15_1 C16_1 C24_1 -179.7(12) . . . . ?
C14_1 C15_1 C16_1 C24_1 5.6(18) . . . . ?
C17_1 C15_1 C16_1 C20_1 5.6(18) . . . . ?
C14_1 C15_1 C16_1 C20_1 -169.0(11) . . . . ?
C16_1 C15_1 C17_1 C18_1 -0.5(19) . . . . ?
C14_1 C15_1 C17_1 C18_1 173.7(12) . . . . ?
C15_1 C17_1 C18_1 C19_1 -2(2) . . . . ?
C17_1 C18_1 C19_1 C20_1 -0.4(19) . . . . ?
C17_1 C18_1 C19_1 C28_1 -175.6(12) . . . . ?
C24_1 C16_1 C20_1 C19_1 176.8(11) . . . . ?
C15_1 C16_1 C20_1 C19_1 -8.3(18) . . . . ?
C24_1 C16_1 C20_1 C21_1 -3.3(18) . . . . ?
C15_1 C16_1 C20_1 C21_1 171.5(11) . . . . ?
C18_1 C19_1 C20_1 C16_1 5.8(18) . . . . ?
C28_1 C19_1 C20_1 C16_1 -179.0(11) . . . . ?
C18_1 C19_1 C20_1 C21_1 -174.1(12) . . . . ?
C28_1 C19_1 C20_1 C21_1 1.1(18) . . . . ?
C16_1 C20_1 C21_1 C22_1 -4.8(17) . . . . ?
C19_1 C20_1 C21_1 C22_1 175.1(12) . . . . ?
C16_1 C20_1 C21_1 C29_1 179.0(11) . . . . ?
C19_1 C20_1 C21_1 C29_1 -1.2(17) . . . . ?
C20_1 C21_1 C22_1 C23_1 6.3(19) . . . . ?
C29_1 C21_1 C22_1 C23_1 -177.5(12) . . . . ?
C21_1 C22_1 C23_1 C24_1 0(2) . . . . ?
C22_1 C23_1 C24_1 C16_1 -8.7(19) . . . . ?
C22_1 C23_1 C24_1 N2_1 174.3(12) . . . . ?
C20_1 C16_1 C24_1 C23_1 9.9(18) . . . . ?
C15_1 C16_1 C24_1 C23_1 -164.7(12) . . . . ?
C20_1 C16_1 C24_1 N2_1 -172.9(11) . . . . ?
C15_1 C16_1 C24_1 N2_1 12.5(18) . . . . ?
C25_1 N2_1 C24_1 C23_1 -26.1(18) . . . . ?
C11_1 N2_1 C24_1 C23_1 150.9(12) . . . . ?
C25_1 N2_1 C24_1 C16_1 156.8(11) . . . . ?
C11_1 N2_1 C24_1 C16_1 -26.1(16) . . . . ?
C2_1 C1_1 C25_1 N2_1 172.9(11) . . . . ?
C2_1 C1_1 C25_1 C5_1 -10.9(18) . . . . ?
C11_1 N2_1 C25_1 C1_1 154.7(12) . . . . ?
C24_1 N2_1 C25_1 C1_1 -28.4(17) . . . . ?
C11_1 N2_1 C25_1 C5_1 -21.6(16) . . . . ?
C24_1 N2_1 C25_1 C5_1 155.4(11) . . . . ?
C9_1 C5_1 C25_1 C1_1 -169.1(11) . . . . ?
C4_1 C5_1 C25_1 C1_1 12.1(17) . . . . ?
C9_1 C5_1 C25_1 N2_1 7.3(16) . . . . ?
C4_1 C5_1 C25_1 N2_1 -171.5(10) . . . . ?
C27_1 N3_1 C26_1 O1_1 178.2(11) . . . . ?
C30_1 N3_1 C26_1 O1_1 -0.4(17) . . . . ?
C27_1 N3_1 C26_1 C3_1 -5.9(18) . . . . ?
C30_1 N3_1 C26_1 C3_1 175.4(10) . . . . ?
C2_1 C3_1 C26_1 O1_1 -1.5(18) . . . . ?
C4_1 C3_1 C26_1 O1_1 -178.8(11) . . . . ?
C2_1 C3_1 C26_1 N3_1 -177.3(11) . . . . ?
C4_1 C3_1 C26_1 N3_1 5.4(17) . . . . ?
C26_1 N3_1 C27_1 O2_1 -176.2(11) . . . . ?
C30_1 N3_1 C27_1 O2_1 2.4(17) . . . . ?
C26_1 N3_1 C27_1 C6_1 5.1(17) . . . . ?
C30_1 N3_1 C27_1 C6_1 -176.3(10) . . . . ?
C7_1 C6_1 C27_1 O2_1 -1.6(19) . . . . ?
C4_1 C6_1 C27_1 O2_1 177.4(11) . . . . ?
C7_1 C6_1 C27_1 N3_1 177.1(11) . . . . ?
C4_1 C6_1 C27_1 N3_1 -4.0(17) . . . . ?
C29_1 N4_1 C28_1 O3_1 177.1(13) . . . . ?
C42_1 N4_1 C28_1 O3_1 3.2(19) . . . . ?
C29_1 N4_1 C28_1 C19_1 1.5(18) . . . . ?
C42_1 N4_1 C28_1 C19_1 -172.4(11) . . . . ?
C18_1 C19_1 C28_1 O3_1 -2(2) . . . . ?
C20_1 C19_1 C28_1 O3_1 -176.8(13) . . . . ?
C18_1 C19_1 C28_1 N4_1 173.8(12) . . . . ?
C20_1 C19_1 C28_1 N4_1 -1.2(18) . . . . ?
C28_1 N4_1 C29_1 O4_1 -179.8(12) . . . . ?
C42_1 N4_1 C29_1 O4_1 -5.8(18) . . . . ?
C28_1 N4_1 C29_1 C21_1 -1.6(19) . . . . ?
C42_1 N4_1 C29_1 C21_1 172.4(11) . . . . ?
C22_1 C21_1 C29_1 O4_1 3(2) . . . . ?
C20_1 C21_1 C29_1 O4_1 179.4(13) . . . . ?
C22_1 C21_1 C29_1 N4_1 -174.7(12) . . . . ?
C20_1 C21_1 C29_1 N4_1 1.4(18) . . . . ?
C27_1 N3_1 C30_1 C35_1 102.6(13) . . . . ?
C26_1 N3_1 C30_1 C35_1 -78.7(14) . . . . ?
C27_1 N3_1 C30_1 C31_1 -78.8(14) . . . . ?
C26_1 N3_1 C30_1 C31_1 99.9(13) . . . . ?
C35_1 C30_1 C31_1 C32_1 3.5(19) . . . . ?
N3_1 C30_1 C31_1 C32_1 -174.9(11) . . . . ?
C35_1 C30_1 C31_1 C36_1 -178.6(12) . . . . ?
N3_1 C30_1 C31_1 C36_1 2.9(18) . . . . ?
C30_1 C31_1 C32_1 C33_1 -2.9(19) . . . . ?
C36_1 C31_1 C32_1 C33_1 179.2(13) . . . . ?
C31_1 C32_1 C33_1 C34_1 0(2) . . . . ?
C32_1 C33_1 C34_1 C35_1 2(2) . . . . ?
C31_1 C30_1 C35_1 C34_1 -1.3(19) . . . . ?
N3_1 C30_1 C35_1 C34_1 177.1(11) . . . . ?
C31_1 C30_1 C35_1 C39_1 179.4(12) . . . . ?
N3_1 C30_1 C35_1 C39_1 -2.2(18) . . . . ?
C33_1 C34_1 C35_1 C30_1 -1.7(18) . . . . ?
C33_1 C34_1 C35_1 C39_1 177.6(12) . . . . ?
C30_1 C31_1 C36_1 C37_1 -104.1(15) . . . . ?
C32_1 C31_1 C36_1 C37_1 73.6(17) . . . . ?
C30_1 C31_1 C36_1 C38_1 127.9(15) . . . . ?
C32_1 C31_1 C36_1 C38_1 -54.4(17) . . . . ?
C30_1 C35_1 C39_1 C41_1 152.1(13) . . . . ?
C34_1 C35_1 C39_1 C41_1 -27.2(18) . . . . ?
C30_1 C35_1 C39_1 C40_1 -83.4(15) . . . . ?
C34_1 C35_1 C39_1 C40_1 97.3(14) . . . . ?
C29_1 N4_1 C42_1 C43_1 -91.8(14) . . . . ?
C28_1 N4_1 C42_1 C43_1 82.5(14) . . . . ?
C29_1 N4_1 C42_1 C47_1 84.2(14) . . . . ?
C28_1 N4_1 C42_1 C47_1 -101.4(13) . . . . ?
C47_1 C42_1 C43_1 C44_1 -4.0(17) . . . . ?
N4_1 C42_1 C43_1 C44_1 171.9(10) . . . . ?
C47_1 C42_1 C43_1 C48_1 -179.1(11) . . . . ?
N4_1 C42_1 C43_1 C48_1 -3.3(17) . . . . ?
C42_1 C43_1 C44_1 C45_1 -1.1(17) . . . . ?
C48_1 C43_1 C44_1 C45_1 174.1(12) . . . . ?
C43_1 C44_1 C45_1 C46_1 3.6(19) . . . . ?
C44_1 C45_1 C46_1 C47_1 -1.0(19) . . . . ?
C45_1 C46_1 C47_1 C42_1 -3.8(17) . . . . ?
C45_1 C46_1 C47_1 C51_1 179.6(12) . . . . ?
C43_1 C42_1 C47_1 C46_1 6.3(17) . . . . ?
N4_1 C42_1 C47_1 C46_1 -169.5(10) . . . . ?
C43_1 C42_1 C47_1 C51_1 -177.0(12) . . . . ?
N4_1 C42_1 C47_1 C51_1 7.1(17) . . . . ?
C42_1 C43_1 C48_1 C49_1 -137.4(13) . . . . ?
C44_1 C43_1 C48_1 C49_1 47.6(17) . . . . ?
C42_1 C43_1 C48_1 C50_1 99.1(14) . . . . ?
C44_1 C43_1 C48_1 C50_1 -75.8(16) . . . . ?
C46_1 C47_1 C51_1 C52_1 -75.9(18) . . . . ?
C42_1 C47_1 C51_1 C52_1 107.7(17) . . . . ?
C46_1 C47_1 C51_1 C53_1 54(2) . . . . ?
C42_1 C47_1 C51_1 C53_1 -122.9(19) . . . . ?
C25_2 C1_2 C2_2 C3_2 -1.5(19) . . . . ?
C1_2 C2_2 C3_2 C4_2 2.5(19) . . . . ?
C1_2 C2_2 C3_2 C26_2 -178.7(12) . . . . ?
C2_2 C3_2 C4_2 C5_2 1.2(18) . . . . ?
C26_2 C3_2 C4_2 C5_2 -177.6(11) . . . . ?
C2_2 C3_2 C4_2 C6_2 175.9(12) . . . . ?
C26_2 C3_2 C4_2 C6_2 -2.8(18) . . . . ?
C6_2 C4_2 C5_2 C25_2 179.3(11) . . . . ?
C3_2 C4_2 C5_2 C25_2 -5.9(18) . . . . ?
C6_2 C4_2 C5_2 C9_2 -4.5(17) . . . . ?
C3_2 C4_2 C5_2 C9_2 170.3(11) . . . . ?
C5_2 C4_2 C6_2 C7_2 -2.6(18) . . . . ?
C3_2 C4_2 C6_2 C7_2 -177.5(11) . . . . ?
C5_2 C4_2 C6_2 C27_2 -178.6(11) . . . . ?
C3_2 C4_2 C6_2 C27_2 6.5(18) . . . . ?
C4_2 C6_2 C7_2 C8_2 6.7(18) . . . . ?
C27_2 C6_2 C7_2 C8_2 -177.2(11) . . . . ?
C6_2 C7_2 C8_2 C9_2 -3.7(18) . . . . ?
C7_2 C8_2 C9_2 C10_2 174.1(11) . . . . ?
C7_2 C8_2 C9_2 C5_2 -3.2(17) . . . . ?
C4_2 C5_2 C9_2 C8_2 7.4(17) . . . . ?
C25_2 C5_2 C9_2 C8_2 -176.5(11) . . . . ?
C4_2 C5_2 C9_2 C10_2 -170.2(11) . . . . ?
C25_2 C5_2 C9_2 C10_2 6.0(16) . . . . ?
C12_2 N1_2 C10_2 C11_2 2.3(16) . . . . ?
C12_2 N1_2 C10_2 C9_2 -178.9(10) . . . . ?
C8_2 C9_2 C10_2 N1_2 -8.9(17) . . . . ?
C5_2 C9_2 C10_2 N1_2 168.5(10) . . . . ?
C8_2 C9_2 C10_2 C11_2 169.9(12) . . . . ?
C5_2 C9_2 C10_2 C11_2 -12.7(16) . . . . ?
N1_2 C10_2 C11_2 C14_2 0.7(17) . . . . ?
C9_2 C10_2 C11_2 C14_2 -178.1(10) . . . . ?
N1_2 C10_2 C11_2 N2_2 179.8(10) . . . . ?
C9_2 C10_2 C11_2 N2_2 1.0(17) . . . . ?
C25_2 N2_2 C11_2 C10_2 17.7(16) . . . . ?
C24_2 N2_2 C11_2 C10_2 -159.2(10) . . . . ?
C25_2 N2_2 C11_2 C14_2 -163.2(10) . . . . ?
C24_2 N2_2 C11_2 C14_2 19.9(16) . . . . ?
C10_2 N1_2 C12_2 C13_2 -3.1(16) . . . . ?
N1_2 C12_2 C13_2 C14_2 0.9(18) . . . . ?
C12_2 C13_2 C14_2 C11_2 2.0(17) . . . . ?
C12_2 C13_2 C14_2 C15_2 179.6(11) . . . . ?
C10_2 C11_2 C14_2 C13_2 -2.8(17) . . . . ?
N2_2 C11_2 C14_2 C13_2 178.1(10) . . . . ?
C10_2 C11_2 C14_2 C15_2 179.6(11) . . . . ?
N2_2 C11_2 C14_2 C15_2 0.5(17) . . . . ?
C13_2 C14_2 C15_2 C17_2 -5.7(19) . . . . ?
C11_2 C14_2 C15_2 C17_2 171.8(12) . . . . ?
C13_2 C14_2 C15_2 C16_2 168.6(11) . . . . ?
C11_2 C14_2 C15_2 C16_2 -13.9(17) . . . . ?
C17_2 C15_2 C16_2 C24_2 -177.8(11) . . . . ?
C14_2 C15_2 C16_2 C24_2 7.5(17) . . . . ?
C17_2 C15_2 C16_2 C20_2 5.4(18) . . . . ?
C14_2 C15_2 C16_2 C20_2 -169.2(10) . . . . ?
C16_2 C15_2 C17_2 C18_2 -1.4(19) . . . . ?
C14_2 C15_2 C17_2 C18_2 172.8(12) . . . . ?
C15_2 C17_2 C18_2 C19_2 -2(2) . . . . ?
C17_2 C18_2 C19_2 C20_2 1.8(18) . . . . ?
C17_2 C18_2 C19_2 C28_2 -175.8(12) . . . . ?
C18_2 C19_2 C20_2 C21_2 -175.4(12) . . . . ?
C28_2 C19_2 C20_2 C21_2 2.2(17) . . . . ?
C18_2 C19_2 C20_2 C16_2 2.2(17) . . . . ?
C28_2 C19_2 C20_2 C16_2 179.8(11) . . . . ?
C15_2 C16_2 C20_2 C19_2 -5.9(17) . . . . ?
C24_2 C16_2 C20_2 C19_2 177.3(11) . . . . ?
C15_2 C16_2 C20_2 C21_2 171.7(11) . . . . ?
C24_2 C16_2 C20_2 C21_2 -5.1(16) . . . . ?
C19_2 C20_2 C21_2 C22_2 175.9(11) . . . . ?
C16_2 C20_2 C21_2 C22_2 -1.6(17) . . . . ?
C19_2 C20_2 C21_2 C29_2 -3.9(17) . . . . ?
C16_2 C20_2 C21_2 C29_2 178.5(11) . . . . ?
C20_2 C21_2 C22_2 C23_2 3.9(18) . . . . ?
C29_2 C21_2 C22_2 C23_2 -176.2(12) . . . . ?
C21_2 C22_2 C23_2 C24_2 0.8(19) . . . . ?
C22_2 C23_2 C24_2 N2_2 173.2(11) . . . . ?
C22_2 C23_2 C24_2 C16_2 -7.8(18) . . . . ?
C25_2 N2_2 C24_2 C23_2 -23.7(17) . . . . ?
C11_2 N2_2 C24_2 C23_2 153.0(12) . . . . ?
C25_2 N2_2 C24_2 C16_2 157.2(11) . . . . ?
C11_2 N2_2 C24_2 C16_2 -26.0(15) . . . . ?
C15_2 C16_2 C24_2 C23_2 -167.0(12) . . . . ?
C20_2 C16_2 C24_2 C23_2 9.7(17) . . . . ?
C15_2 C16_2 C24_2 N2_2 12.0(16) . . . . ?
C20_2 C16_2 C24_2 N2_2 -171.2(10) . . . . ?
C24_2 N2_2 C25_2 C1_2 -25.7(17) . . . . ?
C11_2 N2_2 C25_2 C1_2 157.5(11) . . . . ?
C24_2 N2_2 C25_2 C5_2 152.3(11) . . . . ?
C11_2 N2_2 C25_2 C5_2 -24.5(16) . . . . ?
C2_2 C1_2 C25_2 N2_2 174.8(11) . . . . ?
C2_2 C1_2 C25_2 C5_2 -3.3(18) . . . . ?
C4_2 C5_2 C25_2 N2_2 -171.3(11) . . . . ?
C9_2 C5_2 C25_2 N2_2 12.5(17) . . . . ?
C4_2 C5_2 C25_2 C1_2 6.8(17) . . . . ?
C9_2 C5_2 C25_2 C1_2 -169.4(11) . . . . ?
C27_2 N3_2 C26_2 O1_2 -177.0(12) . . . . ?
C30_2 N3_2 C26_2 O1_2 -0.6(17) . . . . ?
C27_2 N3_2 C26_2 C3_2 -0.5(18) . . . . ?
C30_2 N3_2 C26_2 C3_2 175.8(11) . . . . ?
C2_2 C3_2 C26_2 O1_2 -2.7(19) . . . . ?
C4_2 C3_2 C26_2 O1_2 176.1(12) . . . . ?
C2_2 C3_2 C26_2 N3_2 -178.9(11) . . . . ?
C4_2 C3_2 C26_2 N3_2 -0.2(17) . . . . ?
C26_2 N3_2 C27_2 O2_2 179.2(12) . . . . ?
C30_2 N3_2 C27_2 O2_2 2.8(17) . . . . ?
C26_2 N3_2 C27_2 C6_2 3.9(17) . . . . ?
C30_2 N3_2 C27_2 C6_2 -172.5(11) . . . . ?
C7_2 C6_2 C27_2 O2_2 2.0(19) . . . . ?
C4_2 C6_2 C27_2 O2_2 178.1(12) . . . . ?
C7_2 C6_2 C27_2 N3_2 177.1(11) . . . . ?
C4_2 C6_2 C27_2 N3_2 -6.9(17) . . . . ?
C29_2 N4_2 C28_2 O3_2 -179.8(12) . . . . ?
C42_2 N4_2 C28_2 O3_2 1.6(18) . . . . ?
C29_2 N4_2 C28_2 C19_2 3.7(17) . . . . ?
C42_2 N4_2 C28_2 C19_2 -174.8(11) . . . . ?
C18_2 C19_2 C28_2 O3_2 -0.6(19) . . . . ?
C20_2 C19_2 C28_2 O3_2 -178.2(12) . . . . ?
C18_2 C19_2 C28_2 N4_2 175.7(11) . . . . ?
C20_2 C19_2 C28_2 N4_2 -1.9(16) . . . . ?
C42_2 N4_2 C29_2 O4_2 -1.8(19) . . . . ?
C28_2 N4_2 C29_2 O4_2 179.6(12) . . . . ?
C42_2 N4_2 C29_2 C21_2 172.9(12) . . . . ?
C28_2 N4_2 C29_2 C21_2 -5.7(19) . . . . ?
C22_2 C21_2 C29_2 O4_2 0(2) . . . . ?
C20_2 C21_2 C29_2 O4_2 -180.0(13) . . . . ?
C22_2 C21_2 C29_2 N4_2 -174.3(12) . . . . ?
C20_2 C21_2 C29_2 N4_2 5.5(19) . . . . ?
C26_2 N3_2 C30_2 C35_2 -75.8(14) . . . . ?
C27_2 N3_2 C30_2 C35_2 100.9(13) . . . . ?
C26_2 N3_2 C30_2 C31_2 101.6(13) . . . . ?
C27_2 N3_2 C30_2 C31_2 -81.7(14) . . . . ?
C35_2 C30_2 C31_2 C32_2 -0.6(18) . . . . ?
N3_2 C30_2 C31_2 C32_2 -177.9(10) . . . . ?
C35_2 C30_2 C31_2 C36_2 177.2(11) . . . . ?
N3_2 C30_2 C31_2 C36_2 0.0(17) . . . . ?
C30_2 C31_2 C32_2 C33_2 -0.6(18) . . . . ?
C36_2 C31_2 C32_2 C33_2 -178.4(12) . . . . ?
C31_2 C32_2 C33_2 C34_2 0(2) . . . . ?
C32_2 C33_2 C34_2 C35_2 1(2) . . . . ?
C31_2 C30_2 C35_2 C34_2 2.0(18) . . . . ?
N3_2 C30_2 C35_2 C34_2 179.3(10) . . . . ?
C31_2 C30_2 C35_2 C39_2 177.8(11) . . . . ?
N3_2 C30_2 C35_2 C39_2 -4.9(17) . . . . ?
C33_2 C34_2 C35_2 C30_2 -2.3(18) . . . . ?
C33_2 C34_2 C35_2 C39_2 -178.3(11) . . . . ?
C30_2 C31_2 C36_2 C38_2 148.9(12) . . . . ?
C32_2 C31_2 C36_2 C38_2 -33.4(17) . . . . ?
C30_2 C31_2 C36_2 C37_2 -87.4(15) . . . . ?
C32_2 C31_2 C36_2 C37_2 90.3(15) . . . . ?
C30_2 C35_2 C39_2 C40_2 139.0(15) . . . . ?
C34_2 C35_2 C39_2 C40_2 -45.2(18) . . . . ?
C30_2 C35_2 C39_2 C41_2 -92.4(15) . . . . ?
C34_2 C35_2 C39_2 C41_2 83.4(15) . . . . ?
C29_2 N4_2 C42_2 C43_2 -93.6(15) . . . . ?
C28_2 N4_2 C42_2 C43_2 85.1(15) . . . . ?
C29_2 N4_2 C42_2 C47_2 82.7(15) . . . . ?
C28_2 N4_2 C42_2 C47_2 -98.7(13) . . . . ?
C47_2 C42_2 C43_2 C44_2 -4(2) . . . . ?
N4_2 C42_2 C43_2 C44_2 172.3(12) . . . . ?
C47_2 C42_2 C43_2 C48_2 178.2(12) . . . . ?
N4_2 C42_2 C43_2 C48_2 -6(2) . . . . ?
C42_2 C43_2 C44_2 C45_2 2(2) . . . . ?
C48_2 C43_2 C44_2 C45_2 179.8(13) . . . . ?
C43_2 C44_2 C45_2 C46_2 -1(2) . . . . ?
C44_2 C45_2 C46_2 C47_2 3(2) . . . . ?
C43_2 C42_2 C47_2 C46_2 4.9(19) . . . . ?
N4_2 C42_2 C47_2 C46_2 -171.0(11) . . . . ?
C43_2 C42_2 C47_2 C51_2 -178.9(13) . . . . ?
N4_2 C42_2 C47_2 C51_2 5.2(18) . . . . ?
C45_2 C46_2 C47_2 C42_2 -4.2(18) . . . . ?
C45_2 C46_2 C47_2 C51_2 179.4(12) . . . . ?
C42_2 C43_2 C48_2 C49_2 -118.7(17) . . . . ?
C44_2 C43_2 C48_2 C49_2 63.2(18) . . . . ?
C42_2 C43_2 C48_2 C50_2 115.9(17) . . . . ?
C44_2 C43_2 C48_2 C50_2 -62(2) . . . . ?
C42_2 C47_2 C51_2 C52_2 -113.8(15) . . . . ?
C46_2 C47_2 C51_2 C52_2 62.3(17) . . . . ?
C42_2 C47_2 C51_2 C53_2 121.3(14) . . . . ?
C46_2 C47_2 C51_2 C53_2 -62.6(15) . . . . ?
C7_3 C2_3 C3_3 C4_3 1(2) . . . . ?
C1_3 C2_3 C3_3 C4_3 -179.0(14) . . . . ?
C2_3 C3_3 C4_3 C5_3 -1(2) . . . . ?
C3_3 C4_3 C5_3 C6_3 0(2) . . . . ?
C4_3 C5_3 C6_3 C7_3 1(2) . . . . ?
C3_3 C2_3 C7_3 C6_3 0(2) . . . . ?
C1_3 C2_3 C7_3 C6_3 -179.9(12) . . . . ?
C5_3 C6_3 C7_3 C2_3 -1(2) . . . . ?
C7_4 C2_4 C3_4 C4_4 3(2) . . . . ?
C1_4 C2_4 C3_4 C4_4 178.8(13) . . . . ?
C2_4 C3_4 C4_4 C5_4 -3(2) . . . . ?
C3_4 C4_4 C5_4 C6_4 1(2) . . . . ?
C4_4 C5_4 C6_4 C7_4 0(2) . . . . ?
C5_4 C6_4 C7_4 C2_4 1(2) . . . . ?
C3_4 C2_4 C7_4 C6_4 -2(2) . . . . ?
C1_4 C2_4 C7_4 C6_4 -177.8(14) . . . . ?
